data_2103520
loop_
_publ_author_name
'Pavlovska, A.'
'Werner, S.'
'Maximov, B.'
'Mill, B.'

_publ_section_title
;
 Pressure-induced phase transitions of piezoelectric single crystals
 from the langasite family: La~3~Nb~0.5~Ga~5.5~O~14~ and
 La~3~Ta~0.5~Ga~5.5~O~14~
;
_journal_issue 6
_journal_name_full 'Acta Crystallographica Section B'
_journal_page_first 939
_journal_page_last 947
_journal_paper_doi 10.1107/S0108768102010273
_journal_volume 58
_journal_year 2002
_chemical_formula_sum 'Ga11 La6 Nb O28'
_chemical_formula_weight 2141.29
_space_group_IT_number 5
_symmetry_space_group_name_Hall 'A 2y'
_symmetry_space_group_name_H-M 'A 1 2 1'
_atom_sites_solution_hydrogens geom
_atom_sites_solution_primary direct
_atom_sites_solution_secondary difmap
_audit_creation_method SHELXL-97
_cell_angle_alpha 90.00
_cell_angle_beta 90.00
_cell_angle_gamma 90.00
_cell_formula_units_Z 1
_cell_length_a 4.994
_cell_length_b 7.783
_cell_length_c 13.481
_cell_measurement_temperature 293(2)
_cell_volume 524.0
_computing_structure_refinement 'SHELXL-97 (Sheldrick, 1997)'
_computing_structure_solution 'SHELXS-97 (Sheldrick, 1990)'
_diffrn_ambient_pressure 18.5E+6
_diffrn_ambient_temperature 293(2)
_diffrn_measured_fraction_theta_full 0.089
_diffrn_measured_fraction_theta_max 0.089
_diffrn_radiation_source synchrotron
_diffrn_radiation_wavelength 0.54920
_diffrn_reflns_av_R_equivalents 0.0545
_diffrn_reflns_av_sigmaI/netI 0.0563
_diffrn_reflns_limit_h_max 8
_diffrn_reflns_limit_h_min -8
_diffrn_reflns_limit_k_max 14
_diffrn_reflns_limit_k_min -14
_diffrn_reflns_limit_l_max 16
_diffrn_reflns_limit_l_min -16
_diffrn_reflns_number 546
_diffrn_reflns_theta_full 36.14
_diffrn_reflns_theta_max 36.14
_diffrn_reflns_theta_min 3.15
_exptl_absorpt_coefficient_mu 15.407
_exptl_crystal_density_diffrn 6.786
_exptl_crystal_density_method 'not measured'
_exptl_crystal_F_000 948
_refine_diff_density_max 1.560
_refine_diff_density_min -1.503
_refine_diff_density_rms 0.418
_refine_ls_abs_structure_details 'Flack H D (1983), Acta Cryst. A39, 876-881'
_refine_ls_abs_structure_Flack 0.1(3)
_refine_ls_extinction_coef 0.0007(11)
_refine_ls_extinction_expression Fc^*^=kFc[1+0.001xFc^2^\l^3^/sin(2\q)]^-1/4^
_refine_ls_extinction_method SHELXL
_refine_ls_goodness_of_fit_ref 1.565
_refine_ls_hydrogen_treatment mixed
_refine_ls_matrix_type full
_refine_ls_number_parameters 75
_refine_ls_number_reflns 393
_refine_ls_number_restraints 1
_refine_ls_restrained_S_all 1.562
_refine_ls_R_factor_all 0.0784
_refine_ls_R_factor_gt 0.0746
_refine_ls_shift/su_max 0.097
_refine_ls_shift/su_mean 0.031
_refine_ls_structure_factor_coef Fsqd
_refine_ls_weighting_details 'calc w=1/[\s^2^(Fo^2^)+(0.1000P)^2^+0.0000P] where P=(Fo^2^+2Fc^2^)/3'
_refine_ls_weighting_scheme calc
_refine_ls_wR_factor_gt 0.1917
_refine_ls_wR_factor_ref 0.1962
_reflns_number_gt 370
_reflns_number_total 393
_reflns_threshold_expression >2sigma(I)
_cod_data_source_file sn0021-18.5d3a2.cif
_cod_data_source_block 18.5d3a2
_cod_depositor_comments
;
The _diffrn_ambient_pressure was taken from the original data block
header, after comparison with the paper text and supplementary
material.

When more than one structure was present in the sn0021.cif file for a
given pressure, the structure with the minimal _refine_ls_R_factor_all
value was taken as the best one, and all others marked with the
'_cod_suboptimal_structure yes' tag.

Changing (with the help of Perl) all _diffrn_radiation_source values in
the files that were reportedly colected on the HASYLAB D3 beamline
(Hamburg) from 'fine-focus sealed tube' to synchrotron.

The command was:

perl -i -ne \
    "s/'fine-focus sealed tube'/synchrotron/; \
    print unless /_diffrn_radiation_type|_diffrn_radiation_monochromator/" \
    *d3*.cif \
    11.57split.cif \
    21.85split.cif \
    22.85split.cif

Saulius Gra\<zulis
;
_cod_database_code 2103520

loop_
_symmetry_equiv_pos_as_xyz
'x, y, z'
'-x, y, -z'
'x, y+1/2, z+1/2'
'-x, y+1/2, -z+1/2'

loop_
_atom_site_label
_atom_site_type_symbol
_atom_site_fract_x
_atom_site_fract_y
_atom_site_fract_z
_atom_site_U_iso_or_equiv
_atom_site_adp_type
_atom_site_occupancy
_atom_site_symmetry_multiplicity
_atom_site_calc_flag
_atom_site_refinement_flags
La1 La -0.0076(7) 0.2189(5) 0.7792(3) 0.0337(8) Uani 1 1 d .
La2 La 0.0000 -0.4384(8) 1.0000 0.0393(17) Uani 1 2 d S
Ga1 Ga 0.0000 -0.0088(17) 1.0000 0.040(2) Uani 0.50 2 d SP
Nb Nb 0.0000 -0.0088(17) 1.0000 0.040(2) Uani 0.50 2 d SP
Ga2 Ga -0.4909(10) -0.0018(16) 0.6654(11) 0.0435(18) Uani 1 1 d .
Ga3 Ga -0.5000 0.2362(9) 1.0000 0.025(2) Uani 1 2 d S
Ga4 Ga 0.4883(17) 0.3845(10) 0.6160(7) 0.0316(18) Uani 1 1 d .
O1 O 0.157(5) -0.004(7) 0.673(4) 0.018(5) Uiso 1 1 d .
O2 O 0.348(9) 0.352(5) 0.936(4) 0.041(11) Uiso 1 1 d .
O3 O 0.296(9) 0.445(5) 0.736(4) 0.041(13) Uiso 1 1 d .
O4 O 0.412(7) 0.730(5) 0.781(3) 0.031(8) Uiso 1 1 d .
O5 O -0.236(6) 0.132(4) 0.952(3) 0.019(8) Uiso 1 1 d .
O6 O 0.235(7) 0.029(4) 0.871(3) 0.020(9) Uiso 1 1 d .
O7 O -0.190(9) -0.205(7) 0.996(4) 0.042(12) Uiso 1 1 d .

loop_
_atom_site_aniso_label
_atom_site_aniso_U_11
_atom_site_aniso_U_22
_atom_site_aniso_U_33
_atom_site_aniso_U_23
_atom_site_aniso_U_13
_atom_site_aniso_U_12
La1 0.0337(14) 0.0258(12) 0.042(2) -0.0082(16) 0.0174(17) 0.0032(15)
La2 0.041(3) 0.057(4) 0.020(3) 0.000 0.000(3) 0.000
Ga1 0.018(3) 0.040(4) 0.062(6) 0.000 0.031(4) 0.000
Nb 0.018(3) 0.040(4) 0.062(6) 0.000 0.031(4) 0.000
Ga2 0.024(3) 0.038(3) 0.069(6) 0.000(6) 0.008(4) -0.002(4)
Ga3 0.039(5) 0.000(3) 0.035(6) 0.000 0.008(4) 0.000
Ga4 0.009(3) 0.041(3) 0.044(5) 0.008(3) -0.007(4) -0.012(3)

loop_
_atom_type_symbol
_atom_type_description
_atom_type_scat_dispersion_real
_atom_type_scat_dispersion_imag
_atom_type_scat_source
La La -0.9700 1.5670 'International Tables Vol C Tables 4.2.6.8 and 6.1.1.4'
Nb Nb -0.8490 2.7800 'International Tables Vol C Tables 4.2.6.8 and 6.1.1.4'
Ga Ga 0.2490 1.0300 'International Tables Vol C Tables 4.2.6.8 and 6.1.1.4'
O O 0.0000 0.0000 'International Tables Vol C Tables 4.2.6.8 and 6.1.1.4'

loop_
_geom_angle_atom_site_label_1
_geom_angle_atom_site_label_2
_geom_angle_atom_site_label_3
_geom_angle
_geom_angle_site_symmetry_1
_geom_angle_site_symmetry_3
O4 La1 O5 86.3(13) 4_546 .
O4 La1 O6 136.1(14) 4_546 .
O5 La1 O6 65.9(11) . .
O4 La1 O3 117.9(16) 4_546 .
O5 La1 O3 131.7(16) . .
O6 La1 O3 105.9(15) . .
O4 La1 O1 97.3(15) 4_546 .
O5 La1 O1 118.8(14) . .
O6 La1 O1 70.7(16) . .
O3 La1 O1 99.9(14) . .
O4 La1 O1 76.8(15) 4_546 4_556
O5 La1 O1 81.9(14) . 4_556
O6 La1 O1 127.7(16) . 4_556
O3 La1 O1 66.1(13) . 4_556
O1 La1 O1 158.4(12) . 4_556
O4 La1 O3 59.1(15) 4_546 4_546
O5 La1 O3 67.9(16) . 4_546
O6 La1 O3 78.6(14) . 4_546
O3 La1 O3 160.3(6) . 4_546
O1 La1 O3 62.9(15) . 4_546
O1 La1 O3 126.7(13) 4_556 4_546
O4 La1 O2 144.1(15) 4_546 .
O5 La1 O2 73.9(12) . .
O6 La1 O2 61.2(12) . .
O3 La1 O2 62.3(15) . .
O1 La1 O2 118.4(13) . .
O1 La1 O2 71.2(14) 4_556 .
O3 La1 O2 133.1(13) 4_546 .
O4 La1 Ga2 34.9(11) 4_546 .
O5 La1 Ga2 87.8(8) . .
O6 La1 Ga2 107.4(9) . .
O3 La1 Ga2 136.5(14) . .
O1 La1 Ga2 66.4(8) . .
O1 La1 Ga2 111.4(9) 4_556 .
O3 La1 Ga2 30.1(12) 4_546 .
O2 La1 Ga2 161.1(10) . .
O4 La1 Ga2 137.5(12) 4_546 4_556
O5 La1 Ga2 106.4(9) . 4_556
O6 La1 Ga2 84.7(9) . 4_556
O3 La1 Ga2 28.0(14) . 4_556
O1 La1 Ga2 110.2(8) . 4_556
O1 La1 Ga2 65.6(8) 4_556 4_556
O3 La1 Ga2 163.2(11) 4_546 4_556
O2 La1 Ga2 34.3(10) . 4_556
Ga2 La1 Ga2 164.4(2) . 4_556
O4 La1 Ga1 110.4(11) 4_546 .
O5 La1 Ga1 29.5(7) . .
O6 La1 Ga1 36.4(10) . .
O3 La1 Ga1 125.3(13) . .
O1 La1 Ga1 97.9(13) . .
O1 La1 Ga1 103.7(13) 4_556 .
O3 La1 Ga1 69.6(12) 4_546 .
O2 La1 Ga1 63.7(9) . .
Ga2 La1 Ga1 98.0(3) . .
Ga2 La1 Ga1 97.5(3) 4_556 .
O4 La1 Nb 110.4(11) 4_546 .
O5 La1 Nb 29.5(7) . .
O6 La1 Nb 36.4(10) . .
O3 La1 Nb 125.3(13) . .
O1 La1 Nb 97.9(13) . .
O1 La1 Nb 103.7(13) 4_556 .
O3 La1 Nb 69.6(12) 4_546 .
O2 La1 Nb 63.7(9) . .
Ga2 La1 Nb 98.0(3) . .
Ga2 La1 Nb 97.5(3) 4_556 .
Ga1 La1 Nb 0.0(4) . .
O7 La2 O7 55(3) 2_557 .
O7 La2 O2 151.4(18) 2_557 2_547
O7 La2 O2 105.3(16) . 2_547
O7 La2 O2 105.3(16) 2_557 1_545
O7 La2 O2 151.4(18) . 1_545
O2 La2 O2 100(2) 2_547 1_545
O7 La2 O1 90.7(19) 2_557 3_545
O7 La2 O1 111(2) . 3_545
O2 La2 O1 76.5(15) 2_547 3_545
O2 La2 O1 88.4(16) 1_545 3_545
O7 La2 O1 111(2) 2_557 4_546
O7 La2 O1 90.7(19) . 4_546
O2 La2 O1 88.4(16) 2_547 4_546
O2 La2 O1 76.5(15) 1_545 4_546
O1 La2 O1 156(2) 3_545 4_546
O7 La2 O4 85.6(15) 2_557 2_547
O7 La2 O4 58.0(17) . 2_547
O2 La2 O4 65.8(12) 2_547 2_547
O2 La2 O4 148.3(14) 1_545 2_547
O1 La2 O4 61.4(10) 3_545 2_547
O1 La2 O4 128.2(9) 4_546 2_547
O7 La2 O4 58.0(17) 2_557 1_545
O7 La2 O4 85.6(15) . 1_545
O2 La2 O4 148.3(14) 2_547 1_545
O2 La2 O4 65.8(12) 1_545 1_545
O1 La2 O4 128.2(9) 3_545 1_545
O1 La2 O4 61.4(11) 4_546 1_545
O4 La2 O4 139.9(12) 2_547 1_545
O7 La2 Ga2 116.7(14) 2_557 3_545
O7 La2 Ga2 79.1(14) . 3_545
O2 La2 Ga2 34.6(11) 2_547 3_545
O2 La2 Ga2 129.3(11) 1_545 3_545
O1 La2 Ga2 65.1(6) 3_545 3_545
O1 La2 Ga2 111.1(7) 4_546 3_545
O4 La2 Ga2 31.2(6) 2_547 3_545
O4 La2 Ga2 163.0(7) 1_545 3_545
O7 La2 Ga2 79.1(14) 2_557 4_546
O7 La2 Ga2 116.7(15) . 4_546
O2 La2 Ga2 129.3(11) 2_547 4_546
O2 La2 Ga2 34.6(11) 1_545 4_546
O1 La2 Ga2 111.1(7) 3_545 4_546
O1 La2 Ga2 65.1(6) 4_546 4_546
O4 La2 Ga2 163.0(7) 2_547 4_546
O4 La2 Ga2 31.2(6) 1_545 4_546
Ga2 La2 Ga2 163.1(5) 3_545 4_546
O7 La2 Ga1 27.6(13) 2_557 .
O7 La2 Ga1 27.6(14) . .
O2 La2 Ga1 130.1(10) 2_547 .
O2 La2 Ga1 130.1(10) 1_545 .
O1 La2 Ga1 101.8(12) 3_545 .
O1 La2 Ga1 101.8(12) 4_546 .
O4 La2 Ga1 70.0(6) 2_547 .
O4 La2 Ga1 70.0(6) 1_545 .
Ga2 La2 Ga1 98.5(2) 3_545 .
Ga2 La2 Ga1 98.5(2) 4_546 .
O7 La2 Nb 27.6(13) 2_557 .
O7 La2 Nb 27.6(14) . .
O2 La2 Nb 130.1(10) 2_547 .
O2 La2 Nb 130.1(10) 1_545 .
O1 La2 Nb 101.8(12) 3_545 .
O1 La2 Nb 101.8(12) 4_546 .
O4 La2 Nb 70.0(6) 2_547 .
O4 La2 Nb 70.0(6) 1_545 .
Ga2 La2 Nb 98.5(2) 3_545 .
Ga2 La2 Nb 98.5(2) 4_546 .
Ga1 La2 Nb 0.000(1) . .
O6 Ga1 O6 164.2(18) . 2_557
O6 Ga1 O5 81.1(18) . 2_557
O6 Ga1 O5 88.9(17) 2_557 2_557
O6 Ga1 O5 88.9(17) . .
O6 Ga1 O5 81.1(18) 2_557 .
O5 Ga1 O5 102(2) 2_557 .
O6 Ga1 O7 81.5(18) . 2_557
O6 Ga1 O7 112(2) 2_557 2_557
O5 Ga1 O7 99.6(19) 2_557 2_557
O5 Ga1 O7 155(2) . 2_557
O6 Ga1 O7 112(2) . .
O6 Ga1 O7 81.5(18) 2_557 .
O5 Ga1 O7 155(2) 2_557 .
O5 Ga1 O7 100(2) . .
O7 Ga1 O7 64(3) 2_557 .
O6 Ga1 O4 158.5(12) . 2_547
O6 Ga1 O4 37.3(10) 2_557 2_547
O5 Ga1 O4 112.3(15) 2_557 2_547
O5 Ga1 O4 103.9(13) . 2_547
O7 Ga1 O4 79.8(18) 2_557 2_547
O7 Ga1 O4 49.0(19) . 2_547
O6 Ga1 O4 37.3(10) . 1_545
O6 Ga1 O4 158.5(12) 2_557 1_545
O5 Ga1 O4 103.9(13) 2_557 1_545
O5 Ga1 O4 112.3(15) . 1_545
O7 Ga1 O4 49.0(19) 2_557 1_545
O7 Ga1 O4 79.8(18) . 1_545
O4 Ga1 O4 121.2(12) 2_547 1_545
O6 Ga1 La2 97.9(9) . .
O6 Ga1 La2 97.9(9) 2_557 .
O5 Ga1 La2 129.2(12) 2_557 .
O5 Ga1 La2 129.2(12) . .
O7 Ga1 La2 31.9(16) 2_557 .
O7 Ga1 La2 31.9(16) . .
O4 Ga1 La2 60.6(6) 2_547 .
O4 Ga1 La2 60.6(6) 1_545 .
O6 Ga1 La1 129.0(10) . 2_557
O6 Ga1 La1 39.6(10) 2_557 2_557
O5 Ga1 La1 49.3(13) 2_557 2_557
O5 Ga1 La1 90.3(15) . 2_557
O7 Ga1 La1 113.7(19) 2_557 2_557
O7 Ga1 La1 117.9(18) . 2_557
O4 Ga1 La1 69.0(6) 2_547 2_557
O4 Ga1 La1 149.3(6) 1_545 2_557
La2 Ga1 La1 120.8(2) . 2_557
O6 Ga1 La1 39.6(10) . .
O6 Ga1 La1 129.0(10) 2_557 .
O5 Ga1 La1 90.3(15) 2_557 .
O5 Ga1 La1 49.3(13) . .
O7 Ga1 La1 117.9(18) 2_557 .
O7 Ga1 La1 113.7(19) . .
O4 Ga1 La1 149.3(6) 2_547 .
O4 Ga1 La1 69.0(6) 1_545 .
La2 Ga1 La1 120.8(2) . .
La1 Ga1 La1 118.5(4) 2_557 .
O6 Ga1 O4 103.5(12) . 2_647
O6 Ga1 O4 83.5(11) 2_557 2_647
O5 Ga1 O4 66.9(13) 2_557 2_647
O5 Ga1 O4 161.0(16) . 2_647
O7 Ga1 O4 43(2) 2_557 2_647
O7 Ga1 O4 89.0(19) . 2_647
O4 Ga1 O4 69.1(6) 2_547 2_647
O4 Ga1 O4 85.8(10) 1_545 2_647
La2 Ga1 O4 64.0(6) . 2_647
La1 Ga1 O4 70.7(5) 2_557 2_647
La1 Ga1 O4 141.2(5) . 2_647
O6 Nb O6 164.2(18) . 2_557
O6 Nb O5 81.1(18) . 2_557
O6 Nb O5 88.9(17) 2_557 2_557
O6 Nb O5 88.9(17) . .
O6 Nb O5 81.1(18) 2_557 .
O5 Nb O5 102(2) 2_557 .
O6 Nb O7 81.5(18) . 2_557
O6 Nb O7 112(2) 2_557 2_557
O5 Nb O7 99.6(19) 2_557 2_557
O5 Nb O7 155(2) . 2_557
O6 Nb O7 112(2) . .
O6 Nb O7 81.5(18) 2_557 .
O5 Nb O7 155(2) 2_557 .
O5 Nb O7 100(2) . .
O7 Nb O7 64(3) 2_557 .
O6 Nb Ga4 154.8(11) . 3_445
O6 Nb Ga4 33.8(10) 2_557 3_445
O5 Nb Ga4 122.6(14) 2_557 3_445
O5 Nb Ga4 78.4(12) . 3_445
O7 Nb Ga4 101.0(16) 2_557 3_445
O7 Nb Ga4 49.9(16) . 3_445
O6 Nb Ga4 33.8(10) . 4_646
O6 Nb Ga4 154.8(11) 2_557 4_646
O5 Nb Ga4 78.4(11) 2_557 4_646
O5 Nb Ga4 122.6(14) . 4_646
O7 Nb Ga4 49.9(16) 2_557 4_646
O7 Nb Ga4 101.0(16) . 4_646
Ga4 Nb Ga4 149.0(5) 3_445 4_646
O6 Nb Ga4 90.9(11) . 3_545
O6 Nb Ga4 93.4(11) 2_557 3_545
O5 Nb Ga4 55.3(12) 2_557 3_545
O5 Nb Ga4 156.6(14) . 3_545
O7 Nb Ga4 47.4(18) 2_557 3_545
O7 Nb Ga4 102.1(18) . 3_545
Ga4 Nb Ga4 109.3(3) 3_445 3_545
Ga4 Nb Ga4 61.4(3) 4_646 3_545
O6 Nb Ga4 93.4(11) . 4_546
O6 Nb Ga4 91.0(11) 2_557 4_546
O5 Nb Ga4 156.6(13) 2_557 4_546
O5 Nb Ga4 55.3(12) . 4_546
O7 Nb Ga4 102.1(18) 2_557 4_546
O7 Nb Ga4 47.4(18) . 4_546
Ga4 Nb Ga4 61.4(3) 3_445 4_546
Ga4 Nb Ga4 109.3(3) 4_646 4_546
Ga4 Nb Ga4 148.0(6) 3_545 4_546
O6 Nb Ga3 110.9(10) . .
O6 Nb Ga3 58.5(10) 2_557 .
O5 Nb Ga3 99.0(12) 2_557 .
O5 Nb Ga3 22.6(14) . .
O7 Nb Ga3 159.1(16) 2_557 .
O7 Nb Ga3 95.5(15) . .
Ga4 Nb Ga3 60.58(16) 3_445 .
Ga4 Nb Ga3 144.6(3) 4_646 .
Ga4 Nb Ga3 144.1(3) 3_545 .
Ga4 Nb Ga3 61.58(15) 4_546 .
O6 Nb Ga3 58.5(10) . 1_655
O6 Nb Ga3 110.9(11) 2_557 1_655
O5 Nb Ga3 22.6(14) 2_557 1_655
O5 Nb Ga3 99.0(12) . 1_655
O7 Nb Ga3 95.5(15) 2_557 1_655
O7 Nb Ga3 159.1(16) . 1_655
Ga4 Nb Ga3 144.6(3) 3_445 1_655
Ga4 Nb Ga3 60.58(16) 4_646 1_655
Ga4 Nb Ga3 61.58(15) 3_545 1_655
Ga4 Nb Ga3 144.1(3) 4_546 1_655
Ga3 Nb Ga3 105.3(4) . 1_655
O1 Ga2 O2 114(2) 1_455 4_546
O1 Ga2 O3 121(2) 1_455 4_546
O2 Ga2 O3 102(2) 4_546 4_546
O1 Ga2 O4 101(2) 1_455 4_546
O2 Ga2 O4 136.8(18) 4_546 4_546
O3 Ga2 O4 80(2) 4_546 4_546
O1 Ga2 La1 134.4(18) 1_455 .
O2 Ga2 La1 111.4(14) 4_546 .
O3 Ga2 La1 49.5(14) 4_546 .
O4 Ga2 La1 38.8(11) 4_546 .
O1 Ga2 La2 140.6(19) 1_455 3_554
O2 Ga2 La2 48.8(14) 4_546 3_554
O3 Ga2 La2 97.9(16) 4_546 3_554
O4 Ga2 La2 88.0(11) 4_546 3_554
La1 Ga2 La2 72.59(16) . 3_554
O1 Ga2 La1 135.4(18) 1_455 4_546
O2 Ga2 La1 60.2(16) 4_546 4_546
O3 Ga2 La1 41.4(17) 4_546 4_546
O4 Ga2 La1 110.9(12) 4_546 4_546
La1 Ga2 La1 72.38(18) . 4_546
La2 Ga2 La1 72.77(18) 3_554 4_546
O1 Ga2 La1 40.9(17) 1_455 4_446
O2 Ga2 La1 92.9(14) 4_546 4_446
O3 Ga2 La1 95.4(15) 4_546 4_446
O4 Ga2 La1 130.3(12) 4_546 4_446
La1 Ga2 La1 139.6(5) . 4_446
La2 Ga2 La1 141.2(5) 3_554 4_446
La1 Ga2 La1 94.7(3) 4_546 4_446
O1 Ga2 La2 45.5(18) 1_455 3_454
O2 Ga2 La2 84.1(16) 4_546 3_454
O3 Ga2 La2 166.4(16) 4_546 3_454
O4 Ga2 La2 104.8(13) 4_546 3_454
La1 Ga2 La2 139.8(4) . 3_454
La2 Ga2 La2 95.1(4) 3_554 3_454
La1 Ga2 La2 141.6(5) 4_546 3_454
La1 Ga2 La2 71.80(19) 4_446 3_454
O1 Ga2 La1 40.0(17) 1_455 1_455
O2 Ga2 La1 152.7(16) 4_546 1_455
O3 Ga2 La1 101.6(18) 4_546 1_455
O4 Ga2 La1 62.2(11) 4_546 1_455
La1 Ga2 La1 94.6(4) . 1_455
La2 Ga2 La1 140.2(4) 3_554 1_455
La1 Ga2 La1 140.2(5) 4_546 1_455
La1 Ga2 La1 70.75(14) 4_446 1_455
La2 Ga2 La1 70.28(17) 3_454 1_455
O1 Ga2 O4 76.8(19) 1_455 1_445
O2 Ga2 O4 91.0(17) 4_546 1_445
O3 Ga2 O4 56.9(16) 4_546 1_445
O4 Ga2 O4 122.5(8) 4_546 1_445
La1 Ga2 O4 105.6(10) . 1_445
La2 Ga2 O4 129.9(8) 3_554 1_445
La1 Ga2 O4 59.9(8) 4_546 1_445
La1 Ga2 O4 39.8(9) 4_446 1_445
La2 Ga2 O4 111.1(9) 3_454 1_445
La1 Ga2 O4 89.7(8) 1_455 1_445
O1 Ga2 O4 22.5(18) 1_455 4_446
O2 Ga2 O4 131.4(17) 4_546 4_446
O3 Ga2 O4 120.1(18) 4_546 4_446
O4 Ga2 O4 78.5(11) 4_546 4_446
La1 Ga2 O4 114.4(6) . 4_446
La2 Ga2 O4 135.9(6) 3_554 4_446
La1 Ga2 O4 151.2(6) 4_546 4_446
La1 Ga2 O4 61.4(5) 4_446 4_446
La2 Ga2 O4 50.0(5) 3_454 4_446
La1 Ga2 O4 21.4(5) 1_455 4_446
O4 Ga2 O4 91.8(7) 1_445 4_446
O2 Ga3 O2 104(4) 2_557 1_455
O2 Ga3 O5 118(3) 2_557 2_457
O2 Ga3 O5 97(2) 1_455 2_457
O2 Ga3 O5 97(2) 2_557 .
O2 Ga3 O5 118(3) 1_455 .
O5 Ga3 O5 122(2) 2_457 .
O2 Ga3 Nb 142(2) 2_557 1_455
O2 Ga3 Nb 87.8(18) 1_455 1_455
O5 Ga3 Nb 23.5(15) 2_457 1_455
O5 Ga3 Nb 109.4(12) . 1_455
O2 Ga3 Nb 87.8(18) 2_557 .
O2 Ga3 Nb 142(2) 1_455 .
O5 Ga3 Nb 109.4(12) 2_457 .
O5 Ga3 Nb 23.5(15) . .
Nb Ga3 Nb 105.3(4) 1_455 .
O2 Ga3 La2 37(2) 2_557 1_565
O2 Ga3 La2 85.7(18) 1_455 1_565
O5 Ga3 La2 153.5(14) 2_457 1_565
O5 Ga3 La2 78.0(11) . 1_565
Nb Ga3 La2 172.0(3) 1_455 1_565
Nb Ga3 La2 82.8(2) . 1_565
O2 Ga3 La2 85.7(18) 2_557 1_465
O2 Ga3 La2 37(2) 1_455 1_465
O5 Ga3 La2 78.0(11) 2_457 1_465
O5 Ga3 La2 153.5(14) . 1_465
Nb Ga3 La2 82.8(2) 1_455 1_465
Nb Ga3 La2 172.0(3) . 1_465
La2 Ga3 La2 89.2(2) 1_565 1_465
O2 Ga3 O4 26.8(18) 2_557 2_557
O2 Ga3 O4 85(2) 1_455 2_557
O5 Ga3 O4 102.5(14) 2_457 2_557
O5 Ga3 O4 123.1(13) . 2_557
Nb Ga3 O4 123.4(4) 1_455 2_557
Nb Ga3 O4 114.1(5) . 2_557
La2 Ga3 O4 51.3(4) 1_565 2_557
La2 Ga3 O4 60.1(5) 1_465 2_557
O2 Ga3 O4 85(2) 2_557 1_455
O2 Ga3 O4 26.8(18) 1_455 1_455
O5 Ga3 O4 123.1(13) 2_457 1_455
O5 Ga3 O4 102.5(15) . 1_455
Nb Ga3 O4 114.1(5) 1_455 1_455
Nb Ga3 O4 123.4(4) . 1_455
La2 Ga3 O4 60.1(5) 1_565 1_455
La2 Ga3 O4 51.3(4) 1_465 1_455
O4 Ga3 O4 75.7(10) 2_557 1_455
O2 Ga3 O4 95(2) 2_557 2_547
O2 Ga3 O4 153.0(19) 1_455 2_547
O5 Ga3 O4 56.9(13) 2_457 2_547
O5 Ga3 O4 77.2(14) . 2_547
Nb Ga3 O4 65.6(5) 1_455 2_547
Nb Ga3 O4 56.4(4) . 2_547
La2 Ga3 O4 120.3(5) 1_565 2_547
La2 Ga3 O4 129.0(4) 1_465 2_547
O4 Ga3 O4 104.9(8) 2_557 2_547
O4 Ga3 O4 179.4(6) 1_455 2_547
O2 Ga3 O4 153.0(18) 2_557 1_445
O2 Ga3 O4 95(2) 1_455 1_445
O5 Ga3 O4 77.2(14) 2_457 1_445
O5 Ga3 O4 56.9(13) . 1_445
Nb Ga3 O4 56.4(5) 1_455 1_445
Nb Ga3 O4 65.6(5) . 1_445
La2 Ga3 O4 129.0(4) 1_565 1_445
La2 Ga3 O4 120.3(5) 1_465 1_445
O4 Ga3 O4 179.4(6) 2_557 1_445
O4 Ga3 O4 104.9(8) 1_455 1_445
O4 Ga3 O4 74.4(11) 2_547 1_445
O7 Ga4 O3 107.9(19) 4_556 .
O7 Ga4 O6 141(2) 4_556 4_656
O3 Ga4 O6 98(2) . 4_656
O7 Ga4 O4 118.2(19) 4_556 4_646
O3 Ga4 O4 70.9(19) . 4_646
O6 Ga4 O4 96.9(18) 4_656 4_646
O7 Ga4 Nb 107.1(13) 4_556 3_654
O3 Ga4 Nb 139.6(14) . 3_654
O6 Ga4 Nb 41.2(13) 4_656 3_654
O4 Ga4 Nb 108.7(11) 4_646 3_654
O7 Ga4 Nb 36.3(13) 4_556 3_554
O3 Ga4 Nb 88.0(16) . 3_554
O6 Ga4 Nb 120.3(13) 4_656 3_554
O4 Ga4 Nb 139.9(12) 4_646 3_554
Nb Ga4 Nb 109.3(3) 3_654 3_554
O7 Ga4 La1 140.5(14) 4_556 1_655
O3 Ga4 La1 85.6(16) . 1_655
O6 Ga4 La1 67.7(13) 4_656 1_655
O4 Ga4 La1 30.8(11) 4_646 1_655
Nb Ga4 La1 80.0(2) 3_654 1_655
Nb Ga4 La1 170.5(3) 3_554 1_655
O7 Ga4 La1 80.7(13) 4_556 .
O3 Ga4 La1 39.4(13) . .
O6 Ga4 La1 134.7(15) 4_656 .
O4 Ga4 La1 60.1(11) 4_646 .
Nb Ga4 La1 168.8(3) 3_654 .
Nb Ga4 La1 81.8(2) 3_554 .
La1 Ga4 La1 88.8(2) 1_655 .
O7 Ga4 O4 38.3(13) 4_556 3_544
O3 Ga4 O4 145.6(15) . 3_544
O6 Ga4 O4 108.6(15) 4_656 3_544
O4 Ga4 O4 124.4(18) 4_646 3_544
Nb Ga4 O4 69.5(5) 3_654 3_544
Nb Ga4 O4 60.3(5) 3_554 3_544
La1 Ga4 O4 123.8(5) 1_655 3_544
La1 Ga4 O4 116.6(5) . 3_544
O7 Ga4 O4 59.9(14) 4_556 4_546
O3 Ga4 O4 50.4(15) . 4_546
O6 Ga4 O4 147.3(14) 4_656 4_546
O4 Ga4 O4 82.9(11) 4_646 4_546
Nb Ga4 O4 166.2(6) 3_654 4_546
Nb Ga4 O4 57.9(5) 3_554 4_546
La1 Ga4 O4 112.7(5) 1_655 4_546
La1 Ga4 O4 24.2(5) . 4_546
O4 Ga4 O4 97.9(7) 3_544 4_546
O7 Ga4 O4 126.4(15) 4_556 .
O3 Ga4 O4 39.9(14) . .
O6 Ga4 O4 62.6(14) 4_656 .
O4 Ga4 O4 92.8(8) 4_646 .
Nb Ga4 O4 101.7(7) 3_654 .
Nb Ga4 O4 91.7(7) 3_554 .
La1 Ga4 O4 87.9(8) 1_655 .
La1 Ga4 O4 79.1(7) . .
O4 Ga4 O4 142.8(12) 3_544 .
O4 Ga4 O4 84.7(6) 4_546 .
O7 Ga4 O4 87.0(13) 4_556 3_644
O3 Ga4 O4 165.0(15) . 3_644
O6 Ga4 O4 68.9(14) 4_656 3_644
O4 Ga4 O4 101.8(13) 4_646 3_644
Nb Ga4 O4 29.0(4) 3_654 3_644
Nb Ga4 O4 105.2(4) 3_554 3_644
La1 Ga4 O4 82.1(4) 1_655 3_644
La1 Ga4 O4 148.1(4) . 3_644
O4 Ga4 O4 49.3(4) 3_544 3_644
O4 Ga4 O4 143.4(7) 4_546 3_644
O4 Ga4 O4 130.7(9) . 3_644
Ga2 O1 La1 112(2) 1_655 .
Ga2 O1 La1 110(2) 1_655 4_546
La1 O1 La1 113.0(18) . 4_546
Ga2 O1 La2 105(2) 1_655 3_554
La1 O1 La2 107.4(17) . 3_554
La1 O1 La2 109.8(19) 4_546 3_554
Ga2 O1 O4 146(3) 1_655 4_546
La1 O1 O4 39.0(9) . 4_546
La1 O1 O4 100.1(11) 4_546 4_546
La2 O1 O4 78.6(12) 3_554 4_546
Ga2 O1 O4 42.5(13) 1_655 4_646
La1 O1 O4 70.6(15) . 4_646
La1 O1 O4 139(2) 4_546 4_646
La2 O1 O4 107.6(19) 3_554 4_646
O4 O1 O4 104.0(19) 4_546 4_646
Ga2 O1 O4 65.7(16) 1_655 1_545
La1 O1 O4 112(2) . 1_545
La1 O1 O4 48.6(13) 4_546 1_545
La2 O1 O4 140(2) 3_554 1_545
O4 O1 O4 132.0(17) 4_546 1_545
O4 O1 O4 90.9(12) 4_646 1_545
Ga2 O1 O4 73.6(17) 1_655 3_544
La1 O1 O4 113.2(16) . 3_544
La1 O1 O4 127.5(18) 4_546 3_544
La2 O1 O4 31.6(7) 3_554 3_544
O4 O1 O4 100.4(14) 4_546 3_544
O4 O1 O4 80.3(15) 4_646 3_544
O4 O1 O4 127.2(14) 1_545 3_544
Ga3 O2 Ga2 127(3) 1_655 4_556
Ga3 O2 La2 123(3) 1_655 1_565
Ga2 O2 La2 96.5(18) 4_556 1_565
Ga3 O2 La1 121(2) 1_655 .
Ga2 O2 La1 85.5(19) 4_556 .
La2 O2 La1 93.2(15) 1_565 .
Ga3 O2 O4 143(2) 1_655 .
Ga2 O2 O4 22.0(10) 4_556 .
La2 O2 O4 74.5(12) 1_565 .
La1 O2 O4 85.6(15) . .
Ga3 O2 O4 99(2) 1_655 4_646
Ga2 O2 O4 53.4(15) 4_556 4_646
La2 O2 O4 137(2) 1_565 4_646
La1 O2 O4 58.9(12) . 4_646
O4 O2 O4 71.9(11) . 4_646
Ga3 O2 O4 78(2) 1_655 2_657
Ga2 O2 O4 96.0(17) 4_556 2_657
La2 O2 O4 61.4(11) 1_565 2_657
La1 O2 O4 154.6(14) . 2_657
O4 O2 O4 86.6(14) . 2_657
O4 O2 O4 139.8(16) 4_646 2_657
Ga3 O2 O4 130(2) 1_655 4_546
Ga2 O2 O4 88.7(18) 4_556 4_546
La2 O2 O4 78.2(12) 1_565 4_546
La1 O2 O4 15.1(6) . 4_546
O4 O2 O4 83.1(11) . 4_546
O4 O2 O4 72.4(13) 4_646 4_546
O4 O2 O4 139.6(13) 2_657 4_546
Ga3 O2 O4 104(2) 1_655 2_557
Ga2 O2 O4 112.8(16) 4_556 2_557
La2 O2 O4 19.2(9) 1_565 2_557
La1 O2 O4 104.0(11) . 2_557
O4 O2 O4 91.3(12) . 2_557
O4 O2 O4 156.0(16) 4_646 2_557
O4 O2 O4 52.1(6) 2_657 2_557
O4 O2 O4 89.1(9) 4_546 2_557
Ga4 O3 Ga2 115(2) . 4_556
Ga4 O3 La1 109.7(19) . .
Ga2 O3 La1 111(3) 4_556 .
Ga4 O3 La1 114(2) . 4_556
Ga2 O3 La1 100.4(18) 4_556 4_556
La1 O3 La1 105.9(17) . 4_556
Ga4 O3 O4 109(2) . .
Ga2 O3 O4 55.5(17) 4_556 .
La1 O3 O4 141(2) . .
La1 O3 O4 52.0(13) 4_556 .
Ga4 O3 O4 53.8(16) . 4_646
Ga2 O3 O4 83(2) 4_556 4_646
La1 O3 O4 83.5(17) . 4_646
La1 O3 O4 167(3) 4_556 4_646
O4 O3 O4 125(2) . 4_646
Ga4 O3 O4 107.2(19) . 4_546
Ga2 O3 O4 132(2) 4_556 4_546
La1 O3 O4 29.4(9) . 4_546
La1 O3 O4 81.0(13) 4_556 4_546
O4 O3 O4 129.4(19) . 4_546
O4 O3 O4 105.4(19) 4_646 4_546
Ga4 O4 Ga2 105(2) 4_656 4_556
Ga4 O4 La1 122.6(19) 4_656 4_556
Ga2 O4 La1 106.4(18) 4_556 4_556
Ga4 O4 O6 40.0(12) 4_656 1_565
Ga2 O4 O6 132(2) 4_556 1_565
La1 O4 O6 84.3(14) 4_556 1_565
Ga4 O4 La2 78.0(13) 4_656 1_565
Ga2 O4 La2 60.8(11) 4_556 1_565
La1 O4 La2 76.9(10) 4_556 1_565
O6 O4 La2 77.1(12) 1_565 1_565
Ga4 O4 O3 147(3) 4_656 .
Ga2 O4 O3 44.8(17) 4_556 .
La1 O4 O3 68.9(17) 4_556 .
O6 O4 O3 145(2) 1_565 .
La2 O4 O3 75.1(16) 1_565 .
Ga4 O4 O7 46.6(13) 4_656 2_567
Ga2 O4 O7 82.5(17) 4_556 2_567
La1 O4 O7 91.9(15) 4_556 2_567
O6 O4 O7 49.7(14) 1_565 2_567
La2 O4 O7 32.3(10) 1_565 2_567
O3 O4 O7 107(2) . 2_567
Ga4 O4 O1 114.8(18) 4_656 4_556
Ga2 O4 O1 67.3(14) 4_556 4_556
La1 O4 O1 43.7(11) 4_556 4_556
O6 O4 O1 95.9(15) 1_565 4_556
La2 O4 O1 40.1(10) 1_565 4_556
O3 O4 O1 49.1(16) . 4_556
O7 O4 O1 68.4(15) 2_567 4_556
Ga4 O4 O7 33.6(12) 4_656 1_665
Ga2 O4 O7 73.7(16) 4_556 1_665
La1 O4 O7 145.9(17) 4_556 1_665
O6 O4 O7 72.6(15) 1_565 1_665
La2 O4 O7 73.7(11) 1_565 1_665
O3 O4 O7 118(2) . 1_665
O7 O4 O7 54.0(15) 2_567 1_665
O1 O4 O7 113.0(17) 4_556 1_665
Ga4 O4 O3 55.3(18) 4_656 4_656
Ga2 O4 O3 126(2) 4_556 4_656
La1 O4 O3 127(2) 4_556 4_656
O6 O4 O3 68.0(18) 1_565 4_656
La2 O4 O3 133(2) 1_565 4_656
O3 O4 O3 146.7(19) . 4_656
O7 O4 O3 102(2) 2_567 4_656
O1 O4 O3 163(2) 4_556 4_656
O7 O4 O3 67(2) 1_665 4_656
Ga4 O4 O2 96.4(18) 4_656 .
Ga2 O4 O2 21.2(10) 4_556 .
La1 O4 O2 95.7(15) 4_556 .
O6 O4 O2 113.6(18) 1_565 .
La2 O4 O2 39.6(9) 1_565 .
O3 O4 O2 50.6(18) . .
O7 O4 O2 64.0(15) 2_567 .
O1 O4 O2 52.5(13) 4_556 .
O7 O4 O2 72.1(15) 1_665 .
O3 O4 O2 136(2) 4_656 .
Ga4 O4 O7 66.8(13) 4_656 1_565
Ga2 O4 O7 89.9(15) 4_556 1_565
La1 O4 O7 66.3(12) 4_556 1_565
O6 O4 O7 50.8(12) 1_565 1_565
La2 O4 O7 29.1(8) 1_565 1_565
O3 O4 O7 96.4(18) . 1_565
O7 O4 O7 25.6(17) 2_567 1_565
O1 O4 O7 49.3(12) 4_556 1_565
O7 O4 O7 79.6(13) 1_665 1_565
O3 O4 O7 117(2) 4_656 1_565
O2 O4 O7 68.7(12) . 1_565
Ga4 O4 O1 92.7(19) 4_656 4_656
Ga2 O4 O1 36.8(11) 4_556 4_656
La1 O4 O1 138(2) 4_556 4_656
O6 O4 O1 132(2) 1_565 4_656
La2 O4 O1 91.0(14) 1_565 4_656
O3 O4 O1 69.2(19) . 4_656
O7 O4 O1 98.8(19) 2_567 4_656
O1 O4 O1 104.0(19) 4_556 4_656
O7 O4 O1 59.8(15) 1_665 4_656
O3 O4 O1 90.5(18) 4_656 4_656
O2 O4 O1 55.1(13) . 4_656
O7 O4 O1 117.4(18) 1_565 4_656
Ga4 O4 O1 91.9(19) 4_656 1_565
Ga2 O4 O1 160(2) 4_556 1_565
La1 O4 O1 54.6(12) 4_556 1_565
O6 O4 O1 57.8(16) 1_565 1_565
La2 O4 O1 113.8(13) 1_565 1_565
O3 O4 O1 116(2) . 1_565
O7 O4 O1 101.9(17) 2_567 1_565
O1 O4 O1 96.2(12) 4_556 1_565
O7 O4 O1 125(2) 1_665 1_565
O3 O4 O1 72.3(19) 4_656 1_565
O2 O4 O1 148.1(16) . 1_565
O7 O4 O1 86.7(14) 1_565 1_565
O1 O4 O1 155.2(16) 4_656 1_565
Ga4 O4 Nb 45.4(9) 4_656 1_565
Ga2 O4 Nb 106.4(15) 4_556 1_565
La1 O4 Nb 79.8(10) 4_556 1_565
O6 O4 Nb 27.7(9) 1_565 1_565
La2 O4 Nb 49.4(5) 1_565 1_565
O3 O4 Nb 121.2(18) . 1_565
O7 O4 Nb 24.6(10) 2_567 1_565
O1 O4 Nb 73.8(11) 4_556 1_565
O7 O4 Nb 68.0(10) 1_665 1_565
O3 O4 Nb 91.7(18) 4_656 1_565
O2 O4 Nb 86.7(12) . 1_565
O7 O4 Nb 24.9(8) 1_565 1_565
O1 O4 Nb 121.8(17) 4_656 1_565
O1 O4 Nb 77.5(13) 1_565 1_565
Ga4 O4 Ga1 45.4(9) 4_656 1_565
Ga2 O4 Ga1 106.4(15) 4_556 1_565
La1 O4 Ga1 79.8(10) 4_556 1_565
O6 O4 Ga1 27.7(9) 1_565 1_565
La2 O4 Ga1 49.4(5) 1_565 1_565
O3 O4 Ga1 121.2(18) . 1_565
O7 O4 Ga1 24.6(10) 2_567 1_565
O1 O4 Ga1 73.8(11) 4_556 1_565
O7 O4 Ga1 68.0(10) 1_665 1_565
O3 O4 Ga1 91.7(18) 4_656 1_565
O2 O4 Ga1 86.7(12) . 1_565
O7 O4 Ga1 24.9(8) 1_565 1_565
O1 O4 Ga1 121.8(17) 4_656 1_565
O1 O4 Ga1 77.5(13) 1_565 1_565
Nb O4 Ga1 0.0(3) 1_565 1_565
Ga4 O4 O3 90.5(15) 4_656 4_556
Ga2 O4 O3 126.0(15) 4_556 4_556
La1 O4 O3 32.7(9) 4_556 4_556
O6 O4 O3 51.6(13) 1_565 4_556
La2 O4 O3 72.9(9) 1_565 4_556
O3 O4 O3 99.4(15) . 4_556
O7 O4 O3 71.3(14) 2_567 4_556
O1 O4 O3 59.4(10) 4_556 4_556
O7 O4 O3 119.5(16) 1_665 4_556
O3 O4 O3 105.4(19) 4_656 4_556
O2 O4 O3 107.5(13) . 4_556
O7 O4 O3 49.0(12) 1_565 4_556
O1 O4 O3 162.6(17) 4_656 4_556
O1 O4 O3 41.5(11) 1_565 4_556
Nb O4 O3 51.9(10) 1_565 4_556
Ga1 O4 O3 51.9(10) 1_565 4_556
Ga4 O4 Ga2 83.4(15) 4_656 1_665
Ga2 O4 Ga2 153.6(18) 4_556 1_665
La1 O4 Ga2 89.1(15) 4_556 1_665
O6 O4 Ga2 69.8(14) 1_565 1_665
La2 O4 Ga2 145.2(13) 1_565 1_665
O3 O4 Ga2 129(2) . 1_665
O7 O4 Ga2 119.0(17) 2_567 1_665
O1 O4 Ga2 132.6(16) 4_556 1_665
O7 O4 Ga2 105.4(15) 1_665 1_665
O3 O4 Ga2 39.6(15) 4_656 1_665
O2 O4 Ga2 174.3(15) . 1_665
O7 O4 Ga2 116.2(14) 1_565 1_665
O1 O4 Ga2 119.2(15) 4_656 1_665
O1 O4 Ga2 37.4(9) 1_565 1_665
Nb O4 Ga2 97.1(11) 1_565 1_665
Ga1 O4 Ga2 97.1(11) 1_565 1_665
O3 O4 Ga2 78.2(12) 4_556 1_665
Ga4 O4 O5 154(2) 4_656 4_556
Ga2 O4 O5 100.8(17) 4_556 4_556
La1 O4 O5 53.1(11) 4_556 4_556
O6 O4 O5 121.3(18) 1_565 4_556
La2 O4 O5 120.3(12) 1_565 4_556
O3 O4 O5 59.0(18) . 4_556
O7 O4 O5 144.6(16) 2_567 4_556
O1 O4 O5 80.3(14) 4_556 4_556
O7 O4 O5 160.9(15) 1_665 4_556
O3 O4 O5 104(2) 4_656 4_556
O2 O4 O5 109.4(15) . 4_556
O7 O4 O5 119.1(14) 1_565 4_556
O1 O4 O5 104.6(17) 4_656 4_556
O1 O4 O5 64.4(15) 1_565 4_556
Nb O4 O5 130.7(12) 1_565 4_556
Ga1 O4 O5 130.7(12) 1_565 4_556
O3 O4 O5 78.8(13) 4_556 4_556
Ga2 O4 O5 71.2(12) 1_665 4_556
Ga4 O4 La1 87.6(13) 4_656 4_656
Ga2 O4 La1 83.0(12) 4_556 4_656
La1 O4 La1 142.9(18) 4_556 4_656
O6 O4 La1 116.6(15) 1_565 4_656
La2 O4 La1 135.2(14) 1_565 4_656
O3 O4 La1 98.2(17) . 4_656
O7 O4 La1 125.2(17) 2_567 4_656
O1 O4 La1 146.1(16) 4_556 4_656
O7 O4 La1 71.2(11) 1_665 4_656
O3 O4 La1 50.5(13) 4_656 4_656
O2 O4 La1 102.2(13) . 4_656
O7 O4 La1 150.8(16) 1_565 4_656
O1 O4 La1 47.1(10) 4_656 4_656
O1 O4 La1 108.8(15) 1_565 4_656
Nb O4 La1 132.9(13) 1_565 4_656
Ga1 O4 La1 132.9(13) 1_565 4_656
O3 O4 La1 150.2(16) 4_556 4_656
Ga2 O4 La1 72.1(9) 1_665 4_656
O5 O4 La1 90.1(12) 4_556 4_656
Ga4 O4 Ga4 27.5(9) 4_656 3
Ga2 O4 Ga4 82.2(14) 4_556 3
La1 O4 Ga4 116.3(12) 4_556 3
O6 O4 Ga4 52.3(12) 1_565 3
La2 O4 Ga4 52.3(5) 1_565 3
O3 O4 Ga4 120(2) . 3
O7 O4 Ga4 25.2(10) 2_567 3
O1 O4 Ga4 91.7(12) 4_556 3
O7 O4 Ga4 29.8(8) 1_665 3
O3 O4 Ga4 81.5(19) 4_656 3
O2 O4 Ga4 70.1(11) . 3
O7 O4 Ga4 50.4(9) 1_565 3
O1 O4 Ga4 83.9(15) 4_656 3
O1 O4 Ga4 110.1(15) 1_565 3
Nb O4 Ga4 39.3(4) 1_565 3
Ga1 O4 Ga4 39.3(4) 1_565 3
O3 O4 Ga4 91.1(11) 4_556 3
Ga2 O4 Ga4 110.5(12) 1_665 3
O5 O4 Ga4 169.4(12) 4_556 3
La1 O4 Ga4 100.4(10) 4_656 3
Ga4 O4 Ga4 82.9(11) 4_656 4_556
Ga2 O4 Ga4 107.6(13) 4_556 4_556
La1 O4 Ga4 42.1(7) 4_556 4_556
O6 O4 Ga4 51.0(9) 1_565 4_556
La2 O4 Ga4 50.7(4) 1_565 4_556
O3 O4 Ga4 94.4(16) . 4_556
O7 O4 Ga4 51.6(10) 2_567 4_556
O1 O4 Ga4 46.7(9) 4_556 4_556
O7 O4 Ga4 104.4(12) 1_665 4_556
O3 O4 Ga4 116.7(17) 4_656 4_556
O2 O4 Ga4 87.4(10) . 4_556
O7 O4 Ga4 27.3(8) 1_565 4_556
O1 O4 Ga4 141.6(15) 4_656 4_556
O1 O4 Ga4 63.2(10) 1_565 4_556
Nb O4 Ga4 38.1(3) 1_565 4_556
Ga1 O4 Ga4 38.1(3) 1_565 4_556
O3 O4 Ga4 22.4(8) 4_556 4_556
Ga2 O4 Ga4 98.3(10) 1_665 4_556
O5 O4 Ga4 94.7(10) 4_556 4_556
La1 O4 Ga4 167.2(13) 4_656 4_556
Ga4 O4 Ga4 74.7(6) 3 4_556
Ga4 O4 La1 133.0(17) 4_656 .
Ga2 O4 La1 44.7(9) 4_556 .
La1 O4 La1 62.0(10) 4_556 .
O6 O4 La1 126.6(13) 1_565 .
La2 O4 La1 56.7(5) 1_565 .
O3 O4 La1 19.4(13) . .
O7 O4 La1 89.0(13) 2_567 .
O1 O4 La1 31.2(9) 4_556 .
O7 O4 La1 113.0(14) 1_665 .
O3 O4 La1 165.4(18) 4_656 .
O2 O4 La1 40.8(9) . .
O7 O4 La1 77.1(10) 1_565 .
O1 O4 La1 77.8(12) 4_656 .
O1 O4 La1 115.7(15) 1_565 .
Nb O4 La1 101.9(8) 1_565 .
Ga1 O4 La1 101.9(8) 1_565 .
O3 O4 La1 87.5(9) 4_556 .
Ga2 O4 La1 141.3(15) 1_665 .
O5 O4 La1 70.8(9) 4_556 .
La1 O4 La1 115.0(11) 4_656 .
Ga4 O4 La1 105.6(8) 3 .
Ga4 O4 La1 77.8(6) 4_556 .
Ga4 O4 Ga4 156.5(18) 4_656 .
Ga2 O4 Ga4 60.9(11) 4_556 .
La1 O4 Ga4 80.5(12) 4_556 .
O6 O4 Ga4 163.0(18) 1_565 .
La2 O4 Ga4 106.5(10) 1_565 .
O3 O4 Ga4 31.6(14) . .
O7 O4 Ga4 137.9(16) 2_567 .
O1 O4 Ga4 78.2(12) 4_556 .
O7 O4 Ga4 124.4(14) 1_665 .
O3 O4 Ga4 116.1(19) 4_656 .
O2 O4 Ga4 75.6(12) . .
O7 O4 Ga4 127.3(13) 1_565 .
O1 O4 Ga4 64.6(13) 4_656 .
O1 O4 Ga4 106.6(18) 1_565 .
Nb O4 Ga4 152.0(11) 1_565 .
Ga1 O4 Ga4 152.0(11) 1_565 .
O3 O4 Ga4 112.9(13) 4_556 .
Ga2 O4 Ga4 102.3(13) 1_665 .
O5 O4 Ga4 42.3(8) 4_556 .
La1 O4 Ga4 73.0(8) 4_656 .
Ga4 O4 Ga4 142.8(12) 3 .
Ga4 O4 Ga4 118.1(9) 4_556 .
La1 O4 Ga4 50.9(5) . .
Ga4 O4 O6 130.4(18) 4_656 4_656
Ga2 O4 O6 70.8(13) 4_556 4_656
La1 O4 O6 105.2(17) 4_556 4_656
O6 O4 O6 152.9(18) 1_565 4_656
La2 O4 O6 129.5(14) 1_565 4_656
O3 O4 O6 60.1(16) . 4_656
O7 O4 O6 151(2) 2_567 4_656
O1 O4 O6 108.5(16) 4_556 4_656
O7 O4 O6 106.8(15) 1_665 4_656
O3 O4 O6 86.6(18) 4_656 4_656
O2 O4 O6 91.1(14) . 4_656
O7 O4 O6 156.2(16) 1_565 4_656
O1 O4 O6 53.3(15) 4_656 4_656
O1 O4 O6 106.7(18) 1_565 4_656
Nb O4 O6 174.7(16) 1_565 4_656
Ga1 O4 O6 174.7(16) 1_565 4_656
O3 O4 O6 133.4(18) 4_556 4_656
Ga2 O4 O6 84.8(13) 1_665 4_656
O5 O4 O6 54.6(12) 4_556 4_656
La1 O4 O6 43.1(9) 4_656 4_656
Ga4 O4 O6 135.5(14) 3 4_656
Ga4 O4 O6 146.6(14) 4_556 4_656
La1 O4 O6 79.4(10) . 4_656
Ga4 O4 O6 30.6(7) . 4_656
Ga4 O4 O5 15.2(9) 4_656 1_665
Ga2 O4 O5 112.8(17) 4_556 1_665
La1 O4 O5 127.8(15) 4_556 1_665
O6 O4 O5 43.8(10) 1_565 1_665
La2 O4 O5 93.2(10) 1_565 1_665
O3 O4 O5 158(2) . 1_665
O7 O4 O5 61.7(13) 2_567 1_665
O1 O4 O5 129.3(14) 4_556 1_665
O7 O4 O5 39.1(11) 1_665 1_665
O3 O4 O5 40.1(18) 4_656 1_665
O2 O4 O5 108.7(15) . 1_665
O7 O4 O5 80.4(11) 1_565 1_665
O1 O4 O5 92.3(15) 4_656 1_665
O1 O4 O5 85.8(15) 1_565 1_665
Nb O4 O5 57.2(7) 1_565 1_665
Ga1 O4 O5 57.2(7) 1_565 1_665
O3 O4 O5 95.1(12) 4_556 1_665
Ga2 O4 O5 70.4(11) 1_665 1_665
O5 O4 O5 141.5(15) 4_556 1_665
La1 O4 O5 76.4(9) 4_656 1_665
Ga4 O4 O5 42.1(7) 3 1_665
Ga4 O4 O5 92.6(8) 4_556 1_665
La1 O4 O5 147.5(12) . 1_665
Ga4 O4 O5 149.3(11) . 1_665
O6 O4 O5 119.3(13) 4_656 1_665
Ga4 O4 Ga2 111.2(13) 4_656 4_456
Ga2 O4 Ga2 78.5(11) 4_556 4_456
La1 O4 Ga2 35.4(7) 4_556 4_456
O6 O4 Ga2 86.8(11) 1_565 4_456
La2 O4 Ga2 43.1(4) 1_565 4_456
O3 O4 Ga2 58.2(14) . 4_456
O7 O4 Ga2 66.8(11) 2_567 4_456
O1 O4 Ga2 11.3(8) 4_556 4_456
O7 O4 Ga2 116.6(13) 1_665 4_456
O3 O4 Ga2 152.6(17) 4_656 4_456
O2 O4 Ga2 62.7(9) . 4_456
O7 O4 Ga2 44.4(8) 1_565 4_456
O1 O4 Ga2 115.2(14) 4_656 4_456
O1 O4 Ga2 85.6(11) 1_565 4_456
Nb O4 Ga2 67.4(5) 1_565 4_456
Ga1 O4 Ga2 67.4(5) 1_565 4_456
O3 O4 Ga2 48.1(7) 4_556 4_456
Ga2 O4 Ga2 122.6(12) 1_665 4_456
O5 O4 Ga2 79.2(10) 4_556 4_456
La1 O4 Ga2 156.4(12) 4_656 4_456
Ga4 O4 Ga2 91.5(7) 3 4_456
Ga4 O4 Ga2 36.4(3) 4_556 4_456
La1 O4 Ga2 41.6(4) . 4_456
Ga4 O4 Ga2 85.1(8) . 4_456
O6 O4 Ga2 115.7(13) 4_656 4_456
O5 O4 Ga2 124.4(9) 1_665 4_456
Ga4 O4 O6 143.6(16) 4_656 4_556
Ga2 O4 O6 89.5(14) 4_556 4_556
La1 O4 O6 22.5(8) 4_556 4_556
O6 O4 O6 106.6(13) 1_565 4_556
La2 O4 O6 80.3(9) 1_565 4_556
O3 O4 O6 47.8(15) . 4_556
O7 O4 O6 104.5(14) 2_567 4_556
O1 O4 O6 40.6(11) 4_556 4_556
O7 O4 O6 153.5(15) 1_665 4_556
O3 O4 O6 138(2) 4_656 4_556
O2 O4 O6 84.7(13) . 4_556
O7 O4 O6 80.1(11) 1_565 4_556
O1 O4 O6 116.6(16) 4_656 4_556
O1 O4 O6 70.8(14) 1_565 4_556
Nb O4 O6 98.7(9) 1_565 4_556
Ga1 O4 O6 98.7(9) 1_565 4_556
O3 O4 O6 55.1(10) 4_556 4_556
Ga2 O4 O6 98.8(13) 1_665 4_556
O5 O4 O6 40.9(9) 4_556 4_556
La1 O4 O6 127.9(13) 4_656 4_556
Ga4 O4 O6 129.5(10) 3 4_556
Ga4 O4 O6 60.8(7) 4_556 4_556
La1 O4 O6 45.4(6) . 4_556
Ga4 O4 O6 58.7(8) . 4_556
O6 O4 O6 85.8(14) 4_656 4_556
O5 O4 O6 150.2(12) 1_665 4_556
Ga2 O4 O6 38.2(7) 4_456 4_556
Ga4 O4 La1 65.0(12) 4_656 1_565
Ga2 O4 La1 153.3(16) 4_556 1_565
La1 O4 La1 65.6(10) 4_556 1_565
O6 O4 La1 27.4(10) 1_565 1_565
La2 O4 La1 92.5(7) 1_565 1_565
O3 O4 La1 134.5(19) . 1_565
O7 O4 La1 72.8(12) 2_567 1_565
O1 O4 La1 93.9(11) 4_556 1_565
O7 O4 La1 98.6(12) 1_665 1_565
O3 O4 La1 70.1(15) 4_656 1_565
O2 O4 La1 132.2(12) . 1_565
O7 O4 La1 63.5(9) 1_565 1_565
O1 O4 La1 156.0(17) 4_656 1_565
O1 O4 La1 30.7(12) 1_565 1_565
Nb O4 La1 48.2(5) 1_565 1_565
Ga1 O4 La1 48.2(5) 1_565 1_565
O3 O4 La1 35.9(7) 4_556 1_565
Ga2 O4 La1 52.8(7) 1_665 1_565
O5 O4 La1 93.9(11) 4_556 1_565
La1 O4 La1 119.3(12) 4_656 1_565
Ga4 O4 La1 79.6(7) 3 1_565
Ga4 O4 La1 48.6(4) 4_556 1_565
La1 O4 La1 123.4(8) . 1_565
Ga4 O4 La1 136.1(12) . 1_565
O6 O4 La1 135.2(15) 4_656 1_565
O5 O4 La1 63.8(7) 1_665 1_565
Ga2 O4 La1 82.7(6) 4_456 1_565
O6 O4 La1 87.3(9) 4_556 1_565
Ga4 O4 O5 56.2(11) 4_656 1_565
Ga2 O4 O5 121.5(15) 4_556 1_565
La1 O4 O5 66.4(10) 4_556 1_565
O6 O4 O5 22.4(9) 1_565 1_565
La2 O4 O5 61.1(6) 1_565 1_565
O3 O4 O5 122.5(17) . 1_565
O7 O4 O5 42.5(11) 2_567 1_565
O1 O4 O5 73.6(10) 4_556 1_565
O7 O4 O5 84.2(12) 1_665 1_565
O3 O4 O5 90.1(17) 4_656 1_565
O2 O4 O5 100.6(12) . 1_565
O7 O4 O5 32.3(9) 1_565 1_565
O1 O4 O5 140.3(17) 4_656 1_565
O1 O4 O5 59.5(13) 1_565 1_565
Nb O4 O5 18.5(5) 1_565 1_565
Ga1 O4 O5 18.5(5) 1_565 1_565
O3 O4 O5 35.4(10) 4_556 1_565
Ga2 O4 O5 84.1(10) 1_665 1_565
O5 O4 O5 113.6(12) 4_556 1_565
La1 O4 O5 139.0(12) 4_656 1_565
Ga4 O4 O5 57.0(7) 3 1_565
Ga4 O4 O5 28.8(4) 4_556 1_565
La1 O4 O5 104.5(7) . 1_565
Ga4 O4 O5 146.3(11) . 1_565
O6 O4 O5 166.1(16) 4_656 1_565
O5 O4 O5 64.1(7) 1_665 1_565
Ga2 O4 O5 64.4(6) 4_456 1_565
O6 O4 O5 87.7(9) 4_556 1_565
La1 O4 O5 32.0(5) 1_565 1_565
Ga4 O4 La2 61.2(12) 4_656 1_665
Ga2 O4 La2 49.1(11) 4_556 1_665
La1 O4 La2 149.5(16) 4_556 1_665
O6 O4 La2 99.8(14) 1_565 1_665
La2 O4 La2 74.7(8) 1_565 1_665
O3 O4 La2 93.1(19) . 1_665
O7 O4 La2 69.4(12) 2_567 1_665
O1 O4 La2 105.9(14) 4_556 1_665
O7 O4 La2 27.6(9) 1_665 1_665
O3 O4 La2 81.6(17) 4_656 1_665
O2 O4 La2 54.9(10) . 1_665
O7 O4 La2 92.8(12) 1_565 1_665
O1 O4 La2 33.3(12) 4_656 1_665
O1 O4 La2 150.4(17) 1_565 1_665
Nb O4 La2 89.9(8) 1_565 1_665
Ga1 O4 La2 89.9(8) 1_565 1_665
O3 O4 La2 140.7(14) 4_556 1_665
Ga2 O4 La2 120.8(12) 1_665 1_665
O5 O4 La2 137.9(12) 4_556 1_665
La1 O4 La2 61.3(7) 4_656 1_665
Ga4 O4 La2 51.0(5) 3 1_665
Ga4 O4 La2 120.1(9) 4_556 1_665
La1 O4 La2 92.9(8) . 1_665
Ga4 O4 La2 97.2(9) . 1_665
O6 O4 La2 84.9(12) 4_656 1_665
O5 O4 La2 65.0(8) 1_665 1_665
Ga2 O4 La2 114.3(9) 4_456 1_665
O6 O4 La2 138.2(12) 4_556 1_665
La1 O4 La2 126.2(10) 1_565 1_665
O5 O4 La2 107.9(10) 1_565 1_665
Ga4 O4 O2 111.9(17) 4_656 4_656
Ga2 O4 O2 120.9(18) 4_556 4_656
La1 O4 O2 91.2(17) 4_556 4_656
O6 O4 O2 105.4(17) 1_565 4_656
La2 O4 O2 167.6(16) 1_565 4_656
O3 O4 O2 97.6(19) . 4_656
O7 O4 O2 154.3(17) 2_567 4_656
O1 O4 O2 127.8(18) 4_556 4_656
O7 O4 O2 118.7(16) 1_665 4_656
O3 O4 O2 57.2(18) 4_656 4_656
O2 O4 O2 140.9(17) . 4_656
O7 O4 O2 146.8(16) 1_565 4_656
O1 O4 O2 95.8(16) 4_656 4_656
O1 O4 O2 60.0(14) 1_565 4_656
Nb O4 O2 132.4(14) 1_565 4_656
Ga1 O4 O2 132.4(14) 1_565 4_656
O3 O4 O2 98.9(16) 4_556 4_656
Ga2 O4 O2 35.6(9) 1_665 4_656
O5 O4 O2 47.9(11) 4_556 4_656
La1 O4 O2 55.0(11) 4_656 4_656
Ga4 O4 O2 138.7(13) 3 4_656
Ga4 O4 O2 121.3(14) 4_556 4_656
La1 O4 O2 114.8(13) . 4_656
Ga4 O4 O2 67.6(11) . 4_656
O6 O4 O2 50.1(12) 4_656 4_656
O5 O4 O2 96.9(13) 1_665 4_656
Ga2 O4 O2 124.6(14) 4_456 4_656
O6 O4 O2 87.4(14) 4_556 4_656
La1 O4 O2 85.4(12) 1_565 4_656
O5 O4 O2 117.3(14) 1_565 4_656
La2 O4 O2 116.2(13) 1_665 4_656
Ga4 O4 Ga3 91.7(15) 4_656 1_655
Ga2 O4 Ga3 16.7(9) 4_556 1_655
La1 O4 Ga3 106.0(13) 4_556 1_655
O6 O4 Ga3 115.1(15) 1_565 1_655
La2 O4 Ga3 46.4(5) 1_565 1_655
O3 O4 Ga3 55.7(16) . 1_655
O7 O4 Ga3 65.8(12) 2_567 1_655
O1 O4 Ga3 62.9(11) 4_556 1_655
O7 O4 Ga3 64.3(11) 1_665 1_655
O3 O4 Ga3 126.5(19) 4_656 1_655
O2 O4 Ga3 10.4(8) . 1_655
O7 O4 Ga3 75.0(10) 1_565 1_655
O1 O4 Ga3 45.9(11) 4_656 1_655
O1 O4 Ga3 158.2(13) 1_565 1_655
Nb O4 Ga3 89.9(8) 1_565 1_655
Ga1 O4 Ga3 89.9(8) 1_565 1_655
O3 O4 Ga3 117.0(10) 4_556 1_655
Ga2 O4 Ga3 164.2(12) 1_665 1_655
O5 O4 Ga3 114.4(12) 4_556 1_655
La1 O4 Ga3 92.8(10) 4_656 1_655
Ga4 O4 Ga3 67.0(6) 3 1_655
Ga4 O4 Ga3 96.0(7) 4_556 1_655
La1 O4 Ga3 49.2(4) . 1_655
Ga4 O4 Ga3 76.6(8) . 1_655
O6 O4 Ga3 87.1(11) 4_656 1_655
O5 O4 Ga3 102.3(10) 1_665 1_655
Ga2 O4 Ga3 73.1(6) 4_456 1_655
O6 O4 Ga3 94.0(9) 4_556 1_655
La1 O4 Ga3 137.5(9) 1_565 1_655
O5 O4 Ga3 105.6(9) 1_565 1_655
La2 O4 Ga3 44.9(4) 1_665 1_655
O2 O4 Ga3 137.0(13) 4_656 1_655
Ga4 O4 O2 75.4(15) 4_656 2_657
Ga2 O4 O2 29.7(11) 4_556 2_657
La1 O4 O2 118.9(14) 4_556 2_657
O6 O4 O2 103.7(16) 1_565 2_657
La2 O4 O2 48.2(7) 1_565 2_657
O3 O4 O2 72.5(18) . 2_657
O7 O4 O2 57.4(13) 2_567 2_657
O1 O4 O2 75.2(13) 4_556 2_657
O7 O4 O2 47.3(12) 1_665 2_657
O3 O4 O2 111(2) 4_656 2_657
O2 O4 O2 25.3(12) . 2_657
O7 O4 O2 73.3(12) 1_565 2_657
O1 O4 O2 44.0(13) 4_656 2_657
O1 O4 O2 159.3(16) 1_565 2_657
Nb O4 O2 82.0(9) 1_565 2_657
Ga1 O4 O2 82.0(9) 1_565 2_657
O3 O4 O2 121.0(13) 4_556 2_657
Ga2 O4 O2 151.0(14) 1_665 2_657
O5 O4 O2 130.4(13) 4_556 2_657
La1 O4 O2 87.2(11) 4_656 2_657
Ga4 O4 O2 52.5(7) 3 2_657
Ga4 O4 O2 98.5(9) 4_556 2_657
La1 O4 O2 65.9(7) . 2_657
Ga4 O4 O2 90.3(10) . 2_657
O6 O4 O2 93.9(12) 4_656 2_657
O5 O4 O2 85.4(11) 1_665 2_657
Ga2 O4 O2 84.0(8) 4_456 2_657
O6 O4 O2 110.0(11) 4_556 2_657
La1 O4 O2 129.7(10) 1_565 2_657
O5 O4 O2 99.8(10) 1_565 2_657
La2 O4 O2 30.7(6) 1_665 2_657
O2 O4 O2 139.8(16) 4_656 2_657
Ga3 O4 O2 17.0(5) 1_655 2_657
Ga4 O4 O5 25.6(8) 4_656 2_567
Ga2 O4 O5 110.4(16) 4_556 2_567
La1 O4 O5 97.7(12) 4_556 2_567
O6 O4 O5 22.3(12) 1_565 2_567
La2 O4 O5 63.3(7) 1_565 2_567
O3 O4 O5 138.3(18) . 2_567
O7 O4 O5 31.7(11) 2_567 2_567
O1 O4 O5 93.4(12) 4_556 2_567
O7 O4 O5 53.4(10) 1_665 2_567
O3 O4 O5 73.2(18) 4_656 2_567
O2 O4 O5 94.5(13) . 2_567
O7 O4 O5 44.1(9) 1_565 2_567
O1 O4 O5 112.5(16) 4_656 2_567
O1 O4 O5 80.1(15) 1_565 2_567
Nb O4 O5 20.3(4) 1_565 2_567
Ga1 O4 O5 20.3(4) 1_565 2_567
O3 O4 O5 66.7(11) 4_556 2_567
Ga2 O4 O5 87.8(11) 1_665 2_567
O5 O4 O5 142.8(15) 4_556 2_567
La1 O4 O5 112.8(11) 4_656 2_567
Ga4 O4 O5 30.0(5) 3 2_567
Ga4 O4 O5 57.3(6) 4_556 2_567
La1 O4 O5 119.3(9) . 2_567
Ga4 O4 O5 169.7(12) . 2_567
O6 O4 O5 155.8(15) 4_656 2_567
O5 O4 O5 36.9(8) 1_665 2_567
Ga2 O4 O5 87.6(7) 4_456 2_567
O6 O4 O5 118.1(10) 4_556 2_567
La1 O4 O5 49.6(6) 1_565 2_567
O5 O4 O5 31.5(9) 1_565 2_567
La2 O4 O5 79.2(8) 1_665 2_567
O2 O4 O5 122.7(13) 4_656 2_567
Ga3 O4 O5 94.2(9) 1_655 2_567
O2 O4 O5 81.6(10) 2_657 2_567
Ga4 O4 Ga3 15.8(9) 4_656 1_665
Ga2 O4 Ga3 119.2(17) 4_556 1_665
La1 O4 Ga3 109.7(13) 4_556 1_665
O6 O4 Ga3 25.5(9) 1_565 1_665
La2 O4 Ga3 81.9(7) 1_565 1_665
O3 O4 Ga3 156.7(19) . 1_665
O7 O4 Ga3 49.6(11) 2_567 1_665
O1 O4 Ga3 112.9(12) 4_556 1_665
O7 O4 Ga3 49.4(10) 1_665 1_665
O3 O4 Ga3 53.5(16) 4_656 1_665
O2 O4 Ga3 108.0(13) . 1_665
O7 O4 Ga3 63.6(9) 1_565 1_665
O1 O4 Ga3 108.0(15) 4_656 1_665
O1 O4 Ga3 76.4(14) 1_565 1_665
Nb O4 Ga3 39.2(4) 1_565 1_665
Ga1 O4 Ga3 39.2(4) 1_565 1_665
O3 O4 Ga3 77.0(10) 4_556 1_665
Ga2 O4 Ga3 73.0(9) 1_665 1_665
O5 O4 Ga3 140.0(13) 4_556 1_665
La1 O4 Ga3 95.4(9) 4_656 1_665
Ga4 O4 Ga3 38.1(3) 3 1_665
Ga4 O4 Ga3 73.4(5) 4_556 1_665
La1 O4 Ga3 138.5(9) . 1_665
Ga4 O4 Ga3 168.4(10) . 1_665
O6 O4 Ga3 137.9(13) 4_656 1_665
O5 O4 Ga3 19.2(4) 1_665 1_665
Ga2 O4 Ga3 106.4(7) 4_456 1_665
O6 O4 Ga3 131.9(10) 4_556 1_665
La1 O4 Ga3 49.3(4) 1_565 1_665
O5 O4 Ga3 44.9(5) 1_565 1_665
La2 O4 Ga3 77.0(7) 1_665 1_665
O2 O4 Ga3 105.7(12) 4_656 1_665
Ga3 O4 Ga3 104.9(8) 1_655 1_665
O2 O4 Ga3 89.5(9) 2_657 1_665
O5 O4 Ga3 19.7(4) 2_567 1_665
Ga4 O4 O4 40.4(14) 4_656 2_657
Ga2 O4 O4 67.0(13) 4_556 2_657
La1 O4 O4 120.2(15) 4_556 2_657
O6 O4 O4 67.2(13) 1_565 2_657
La2 O4 O4 46.8(6) 1_565 2_657
O3 O4 O4 106.6(17) . 2_657
O7 O4 O4 29.9(10) 2_567 2_657
O1 O4 O4 86.7(13) 4_556 2_657
O7 O4 O4 27.2(9) 1_665 2_657
O3 O4 O4 90(2) 4_656 2_657
O2 O4 O4 56.1(11) . 2_657
O7 O4 O4 54.8(10) 1_565 2_657
O1 O4 O4 71.2(14) 4_656 2_657
O1 O4 O4 124.9(14) 1_565 2_657
Nb O4 O4 50.6(6) 1_565 2_657
Ga1 O4 O4 50.6(6) 1_565 2_657
O3 O4 O4 100.9(12) 4_556 2_657
Ga2 O4 O4 123.7(10) 1_665 2_657
O5 O4 O4 165.0(10) 4_556 2_657
La1 O4 O4 96.7(12) 4_656 2_657
Ga4 O4 O4 15.2(5) 3 2_657
Ga4 O4 O4 81.5(8) 4_556 2_657
La1 O4 O4 94.2(6) . 2_657
Ga4 O4 O4 127.6(8) . 2_657
O6 O4 O4 124.3(14) 4_656 2_657
O5 O4 O4 53.5(9) 1_665 2_657
Ga2 O4 O4 89.5(8) 4_456 2_657
O6 O4 O4 127.1(11) 4_556 2_657
La1 O4 O4 94.3(6) 1_565 2_657
O5 O4 O4 69.1(8) 1_565 2_657
La2 O4 O4 39.8(5) 1_665 2_657
O2 O4 O4 145.4(14) 4_656 2_657
Ga3 O4 O4 52.1(5) 1_655 2_657
O2 O4 O4 37.3(7) 2_657 2_657
O5 O4 O4 44.9(7) 2_567 2_657
Ga3 O4 O4 52.8(5) 1_665 2_657
Ga4 O4 Nb 24.8(8) 4_656 1_665
Ga2 O4 Nb 92.2(15) 4_556 1_665
La1 O4 Nb 147.4(15) 4_556 1_665
O6 O4 Nb 63.6(11) 1_565 1_665
La2 O4 Nb 89.9(9) 1_565 1_665
O3 O4 Nb 137(2) . 1_665
O7 O4 Nb 63.7(12) 2_567 1_665
O1 O4 Nb 129.9(14) 4_556 1_665
O7 O4 Nb 20.3(9) 1_665 1_665
O3 O4 Nb 47.3(17) 4_656 1_665
O2 O4 Nb 92.5(13) . 1_665
O7 O4 Nb 87.7(11) 1_565 1_665
O1 O4 Nb 70.6(13) 4_656 1_665
O1 O4 Nb 107.0(15) 1_565 1_665
Nb O4 Nb 69.1(6) 1_565 1_665
Ga1 O4 Nb 69.1(6) 1_565 1_665
O3 O4 Nb 114.9(12) 4_556 1_665
Ga2 O4 Nb 85.0(10) 1_665 1_665
O5 O4 Nb 149.8(12) 4_556 1_665
La1 O4 Nb 64.4(7) 4_656 1_665
Ga4 O4 Nb 38.9(4) 3 1_665
Ga4 O4 Nb 107.2(8) 4_556 1_665
La1 O4 Nb 133.3(11) . 1_665
Ga4 O4 Nb 132.1(10) . 1_665
O6 O4 Nb 106.2(12) 4_656 1_665
O5 O4 Nb 22.0(5) 1_665 1_665
Ga2 O4 Nb 130.4(9) 4_456 1_665
O6 O4 Nb 167.7(11) 4_556 1_665
La1 O4 Nb 85.7(7) 1_565 1_665
O5 O4 Nb 81.0(8) 1_565 1_665
La2 O4 Nb 43.5(4) 1_665 1_665
O2 O4 Nb 102.1(12) 4_656 1_665
Ga3 O4 Nb 84.3(7) 1_655 1_665
O2 O4 Nb 67.5(8) 2_657 1_665
O5 O4 Nb 50.1(6) 2_567 1_665
Ga3 O4 Nb 38.1(4) 1_665 1_665
O4 O4 Nb 43.6(6) 2_657 1_665
Ga4 O4 Ga1 24.8(8) 4_656 1_665
Ga2 O4 Ga1 92.2(15) 4_556 1_665
La1 O4 Ga1 147.4(15) 4_556 1_665
O6 O4 Ga1 63.6(11) 1_565 1_665
La2 O4 Ga1 89.9(9) 1_565 1_665
O3 O4 Ga1 137(2) . 1_665
O7 O4 Ga1 63.7(12) 2_567 1_665
O1 O4 Ga1 129.9(14) 4_556 1_665
O7 O4 Ga1 20.3(9) 1_665 1_665
O3 O4 Ga1 47.3(17) 4_656 1_665
O2 O4 Ga1 92.5(13) . 1_665
O7 O4 Ga1 87.7(11) 1_565 1_665
O1 O4 Ga1 70.6(13) 4_656 1_665
O1 O4 Ga1 107.0(15) 1_565 1_665
Nb O4 Ga1 69.1(6) 1_565 1_665
Ga1 O4 Ga1 69.1(6) 1_565 1_665
O3 O4 Ga1 114.9(12) 4_556 1_665
Ga2 O4 Ga1 85.0(10) 1_665 1_665
O5 O4 Ga1 149.8(12) 4_556 1_665
La1 O4 Ga1 64.4(7) 4_656 1_665
Ga4 O4 Ga1 38.9(4) 3 1_665
Ga4 O4 Ga1 107.2(8) 4_556 1_665
La1 O4 Ga1 133.3(11) . 1_665
Ga4 O4 Ga1 132.1(10) . 1_665
O6 O4 Ga1 106.2(12) 4_656 1_665
O5 O4 Ga1 22.0(5) 1_665 1_665
Ga2 O4 Ga1 130.4(9) 4_456 1_665
O6 O4 Ga1 167.7(11) 4_556 1_665
La1 O4 Ga1 85.7(7) 1_565 1_665
O5 O4 Ga1 81.0(8) 1_565 1_665
La2 O4 Ga1 43.5(4) 1_665 1_665
O2 O4 Ga1 102.1(12) 4_656 1_665
Ga3 O4 Ga1 84.3(7) 1_655 1_665
O2 O4 Ga1 67.5(8) 2_657 1_665
O5 O4 Ga1 50.1(6) 2_567 1_665
Ga3 O4 Ga1 38.1(4) 1_665 1_665
O4 O4 Ga1 43.6(6) 2_657 1_665
Nb O4 Ga1 0.0(3) 1_665 1_665
Ga4 O4 O1 65.4(13) 4_656 3
Ga2 O4 O1 54.3(12) 4_556 3
La1 O4 O1 97.0(12) 4_556 3
O6 O4 O1 77.9(14) 1_565 3
La2 O4 O1 20.1(4) 1_565 3
O3 O4 O1 83.2(18) . 3
O7 O4 O1 28.2(11) 2_567 3
O1 O4 O1 58.7(13) 4_556 3
O7 O4 O1 54.3(11) 1_665 3
O3 O4 O1 118(2) 4_656 3
O2 O4 O1 36.0(10) . 3
O7 O4 O1 40.9(9) 1_565 3
O1 O4 O1 76.5(14) 4_656 3
O1 O4 O1 127.2(14) 1_565 3
Nb O4 O1 52.2(7) 1_565 3
Ga1 O4 O1 52.2(7) 1_565 3
O3 O4 O1 89.3(11) 4_556 3
Ga2 O4 O1 146.4(14) 1_665 3
O5 O4 O1 137.2(13) 4_556 3
La1 O4 O1 116.5(12) 4_656 3
Ga4 O4 O1 37.9(6) 3 3
Ga4 O4 O1 67.0(6) 4_556 3
La1 O4 O1 67.6(7) . 3
Ga4 O4 O1 111.3(11) . 3
O6 O4 O1 124.6(14) 4_656 3
O5 O4 O1 80.0(10) 1_665 3
Ga2 O4 O1 63.0(6) 4_456 3
O6 O4 O1 99.3(10) 4_556 3
La1 O4 O1 100.1(8) 1_565 3
O5 O4 O1 68.6(8) 1_565 3
La2 O4 O1 55.2(6) 1_665 3
O2 O4 O1 171.5(14) 4_656 3
Ga3 O4 O1 37.8(6) 1_655 3
O2 O4 O1 32.5(7) 2_657 3
O5 O4 O1 58.7(8) 2_567 3
Ga3 O4 O1 73.8(8) 1_665 3
O4 O4 O1 28.5(6) 2_657 3
Nb O4 O1 72.1(7) 1_665 3
Ga1 O4 O1 72.1(7) 1_665 3
Ga4 O4 Ga2 59.7(12) 4_656 3_655
Ga2 O4 Ga2 48.7(11) 4_556 3_655
La1 O4 Ga2 114.6(13) 4_556 3_655
O6 O4 Ga2 83.7(13) 1_565 3_655
La2 O4 Ga2 37.8(4) 1_565 3_655
O3 O4 Ga2 87.3(18) . 3_655
O7 O4 Ga2 37.7(11) 2_567 3_655
O1 O4 Ga2 74.2(12) 4_556 3_655
O7 O4 Ga2 39.6(10) 1_665 3_655
O3 O4 Ga2 106(2) 4_656 3_655
O2 O4 Ga2 36.8(10) . 3_655
O7 O4 Ga2 56.9(9) 1_565 3_655
O1 O4 Ga2 61.7(13) 4_656 3_655
O1 O4 Ga2 139.5(15) 1_565 3_655
Nb O4 Ga2 62.1(6) 1_565 3_655
Ga1 O4 Ga2 62.1(6) 1_565 3_655
O3 O4 Ga2 105.9(11) 4_556 3_655
Ga2 O4 Ga2 142.6(13) 1_665 3_655
O5 O4 Ga2 146.1(12) 4_556 3_655
La1 O4 Ga2 98.7(10) 4_656 3_655
Ga4 O4 Ga2 33.9(4) 3 3_655
Ga4 O4 Ga2 83.8(6) 4_556 3_655
La1 O4 Ga2 75.8(6) . 3_655
Ga4 O4 Ga2 109.5(10) . 3_655
O6 O4 Ga2 113.6(13) 4_656 3_655
O5 O4 Ga2 72.3(9) 1_665 3_655
Ga2 O4 Ga2 79.9(6) 4_456 3_655
O6 O4 Ga2 114.1(10) 4_556 3_655
La1 O4 Ga2 109.5(8) 1_565 3_655
O5 O4 Ga2 80.2(8) 1_565 3_655
La2 O4 Ga2 37.4(4) 1_665 3_655
O2 O4 Ga2 153.6(13) 4_656 3_655
Ga3 O4 Ga2 33.1(3) 1_655 3_655
O2 O4 Ga2 20.2(6) 2_657 3_655
O5 O4 Ga2 61.8(7) 2_567 3_655
Ga3 O4 Ga2 72.0(6) 1_665 3_655
O4 O4 Ga2 19.4(4) 2_657 3_655
Nb O4 Ga2 59.2(5) 1_665 3_655
Ga1 O4 Ga2 59.2(5) 1_665 3_655
O1 O4 Ga2 17.9(3) 3 3_655
Ga4 O4 Ga3 133.6(17) 4_656 3_654
Ga2 O4 Ga3 110.6(16) 4_556 3_654
La1 O4 Ga3 74.9(12) 4_556 3_654
O6 O4 Ga3 117.6(17) 1_565 3_654
La2 O4 Ga3 146.3(12) 1_565 3_654
O3 O4 Ga3 77.8(17) . 3_654
O7 O4 Ga3 163.4(16) 2_567 3_654
O1 O4 Ga3 106.3(14) 4_556 3_654
O7 O4 Ga3 138.1(13) 1_665 3_654
O3 O4 Ga3 79.4(19) 4_656 3_654
O2 O4 Ga3 126.4(14) . 3_654
O7 O4 Ga3 140.0(13) 1_565 3_654
O1 O4 Ga3 97.7(14) 4_656 3_654
O1 O4 Ga3 62.3(13) 1_565 3_654
Nb O4 Ga3 139.6(12) 1_565 3_654
Ga1 O4 Ga3 139.6(12) 1_565 3_654
O3 O4 Ga3 92.4(13) 4_556 3_654
Ga2 O4 Ga3 52.1(8) 1_665 3_654
O5 O4 Ga3 26.1(6) 4_556 3_654
La1 O4 Ga3 68.2(8) 4_656 3_654
Ga4 O4 Ga3 160.8(11) 3 3_654
Ga4 O4 Ga3 112.9(10) 4_556 3_654
La1 O4 Ga3 93.4(9) . 3_654
Ga4 O4 Ga3 50.8(6) . 3_654
O6 O4 Ga3 44.9(9) 4_656 3_654
O5 O4 Ga3 118.7(11) 1_665 3_654
Ga2 O4 Ga3 104.8(9) 4_456 3_654
O6 O4 Ga3 66.7(9) 4_556 3_654
La1 O4 Ga3 92.3(9) 1_565 3_654
O5 O4 Ga3 121.3(11) 1_565 3_654
La2 O4 Ga3 126.8(9) 1_665 3_654
O2 O4 Ga3 22.2(9) 4_656 3_654
Ga3 O4 Ga3 127.0(10) 1_655 3_654
O2 O4 Ga3 138.0(11) 2_657 3_654
O5 O4 Ga3 138.7(12) 2_567 3_654
Ga3 O4 Ga3 125.1(10) 1_665 3_654
O4 O4 Ga3 164.9(12) 2_657 3_654
Nb O4 Ga3 123.7(9) 1_665 3_654
Ga1 O4 Ga3 123.7(9) 1_665 3_654
O1 O4 Ga3 160.9(12) 3 3_654
Ga2 O4 Ga3 158.1(10) 3_655 3_654
Ga4 O4 O4 63.2(12) 4_656 2_557
Ga2 O4 O4 79.2(12) 4_556 2_557
La1 O4 O4 76.9(10) 4_556 2_557
O6 O4 O4 57.1(12) 1_565 2_557
La2 O4 O4 20.0(6) 1_565 2_557
O3 O4 O4 93.9(16) . 2_557
O7 O4 O4 17.1(10) 2_567 2_557
O1 O4 O4 51.6(11) 4_556 2_557
O7 O4 O4 69.5(11) 1_665 2_557
O3 O4 O4 117.2(19) 4_656 2_557
O2 O4 O4 58.4(10) . 2_557
O7 O4 O4 13.1(9) 1_565 2_557
O1 O4 O4 104.4(15) 4_656 2_557
O1 O4 O4 99.3(12) 1_565 2_557
Nb O4 O4 29.4(6) 1_565 2_557
Ga1 O4 O4 29.4(6) 1_565 2_557
O3 O4 O4 62.1(10) 4_556 2_557
Ga2 O4 O4 125.9(8) 1_665 2_557
O5 O4 O4 128.3(12) 4_556 2_557
La1 O4 O4 140.0(15) 4_656 2_557
Ga4 O4 O4 41.9(5) 3 2_557
Ga4 O4 O4 40.2(4) 4_556 2_557
La1 O4 O4 74.8(5) . 2_557
Ga4 O4 O4 125.5(7) . 2_557
O6 O4 O4 149.3(10) 4_656 2_557
O5 O4 O4 78.0(9) 1_665 2_557
Ga2 O4 O4 49.8(5) 4_456 2_557
O6 O4 O4 87.6(9) 4_556 2_557
La1 O4 O4 74.2(5) 1_565 2_557
O5 O4 O4 42.3(6) 1_565 2_557
La2 O4 O4 80.1(8) 1_665 2_557
O2 O4 O4 159.3(12) 4_656 2_557
Ga3 O4 O4 63.5(5) 1_655 2_557
O2 O4 O4 60.4(8) 2_657 2_557
O5 O4 O4 44.5(6) 2_567 2_557
Ga3 O4 O4 63.9(5) 1_665 2_557
O4 O4 O4 43.3(5) 2_657 2_557
Nb O4 O4 80.7(8) 1_665 2_557
Ga1 O4 O4 80.7(8) 1_665 2_557
O1 O4 O4 27.9(5) 3 2_557
Ga2 O4 O4 43.8(5) 3_655 2_557
Ga3 O4 O4 151.8(12) 3_654 2_557
Ga4 O4 O2 121.3(16) 4_656 4_556
Ga2 O4 O2 123.3(16) 4_556 4_556
La1 O4 O2 20.7(9) 4_556 4_556
O6 O4 O2 81.5(14) 1_565 4_556
La2 O4 O2 96.3(9) 1_565 4_556
O3 O4 O2 80.7(17) . 4_556
O7 O4 O2 105.0(14) 2_567 4_556
O1 O4 O2 64.4(11) 4_556 4_556
O7 O4 O2 153.7(13) 1_665 4_556
O3 O4 O2 107.7(19) 4_656 4_556
O2 O4 O2 115.7(13) . 4_556
O7 O4 O2 80.4(11) 1_565 4_556
O1 O4 O2 146.1(17) 4_656 4_556
O1 O4 O2 37.0(11) 1_565 4_556
Nb O4 O2 86.9(9) 1_565 4_556
Ga1 O4 O2 86.9(9) 1_565 4_556
O3 O4 O2 35.0(10) 4_556 4_556
Ga2 O4 O2 68.8(11) 1_665 4_556
O5 O4 O2 43.9(9) 4_556 4_556
La1 O4 O2 126.8(13) 4_656 4_556
Ga4 O4 O2 126.1(9) 3 4_556
Ga4 O4 O2 53.4(7) 4_556 4_556
La1 O4 O2 78.8(8) . 4_556
Ga4 O4 O2 81.6(10) . 4_556
O6 O4 O2 98.4(14) 4_656 4_556
O5 O4 O2 120.1(11) 1_665 4_556
Ga2 O4 O2 56.0(7) 4_456 4_556
O6 O4 O2 33.9(8) 4_556 4_556
La1 O4 O2 56.8(7) 1_565 4_556
O5 O4 O2 69.8(9) 1_565 4_556
La2 O4 O2 170.2(11) 1_665 4_556
O2 O4 O2 72.4(13) 4_656 4_556
Ga3 O4 O2 125.9(9) 1_655 4_556
O2 O4 O2 139.6(13) 2_657 4_556
O5 O4 O2 100.3(10) 2_567 4_556
Ga3 O4 O2 105.8(9) 1_665 4_556
O4 O4 O2 134.9(11) 2_657 4_556
Nb O4 O2 142.1(10) 1_665 4_556
Ga1 O4 O2 142.1(10) 1_665 4_556
O1 O4 O2 116.1(9) 3 4_556
Ga2 O4 O2 134.0(9) 3_655 4_556
Ga3 O4 O2 59.6(8) 3_654 4_556
O4 O4 O2 92.7(9) 2_557 4_556
Ga4 O4 O4 105.1(11) 4_656 1_455
Ga2 O4 O4 101.4(10) 4_556 1_455
La1 O4 O4 21.9(11) 4_556 1_455
O6 O4 O4 71.3(10) 1_565 1_455
La2 O4 O4 57.5(6) 1_565 1_455
O3 O4 O4 75.8(15) . 1_455
O7 O4 O4 70.0(11) 2_567 1_455
O1 O4 O4 34.2(10) 4_556 1_455
O7 O4 O4 124.1(10) 1_665 1_455
O3 O4 O4 130.9(15) 4_656 1_455
O2 O4 O4 85.0(9) . 1_455
O7 O4 O4 44.4(10) 1_565 1_455
O1 O4 O4 138.1(11) 4_656 1_455
O1 O4 O4 63.2(10) 1_565 1_455
Nb O4 O4 60.2(6) 1_565 1_455
Ga1 O4 O4 60.2(6) 1_565 1_455
O3 O4 O4 25.5(8) 4_556 1_455
Ga2 O4 O4 100.6(8) 1_665 1_455
O5 O4 O4 74.8(8) 4_556 1_455
La1 O4 O4 164.7(8) 4_656 1_455
Ga4 O4 O4 94.7(4) 3 1_455
Ga4 O4 O4 22.2(5) 4_556 1_455
La1 O4 O4 62.2(5) . 1_455
Ga4 O4 O4 96.2(6) . 1_455
O6 O4 O4 124.4(11) 4_656 1_455
O5 O4 O4 114.3(6) 1_665 1_455
Ga2 O4 O4 22.9(5) 4_456 1_455
O6 O4 O4 38.6(7) 4_556 1_455
La1 O4 O4 61.1(5) 1_565 1_455
O5 O4 O4 50.2(6) 1_565 1_455
La2 O4 O4 132.2(5) 1_665 1_455
O2 O4 O4 111.3(11) 4_656 1_455
Ga3 O4 O4 95.2(4) 1_655 1_455
O2 O4 O4 103.9(7) 2_657 1_455
O5 O4 O4 79.6(6) 2_567 1_455
Ga3 O4 O4 95.1(4) 1_665 1_455
O4 O4 O4 98.4(7) 2_657 1_455
Nb O4 O4 129.3(4) 1_665 1_455
Ga1 O4 O4 129.3(4) 1_665 1_455
O1 O4 O4 77.2(5) 3 1_455
Ga2 O4 O4 95.0(4) 3_655 1_455
Ga3 O4 O4 96.6(6) 3_654 1_455
O4 O4 O4 55.2(7) 2_557 1_455
O2 O4 O4 38.9(7) 4_556 1_455
Ga4 O4 O4 74.9(11) 4_656 1_655
Ga2 O4 O4 78.6(10) 4_556 1_655
La1 O4 O4 158.1(11) 4_556 1_655
O6 O4 O4 108.7(10) 1_565 1_655
La2 O4 O4 122.5(6) 1_565 1_655
O3 O4 O4 104.2(15) . 1_655
O7 O4 O4 110.0(11) 2_567 1_655
O1 O4 O4 145.8(10) 4_556 1_655
O7 O4 O4 55.9(10) 1_665 1_655
O3 O4 O4 49.1(15) 4_656 1_655
O2 O4 O4 95.0(9) . 1_655
O7 O4 O4 135.6(9) 1_565 1_655
O1 O4 O4 41.9(11) 4_656 1_655
O1 O4 O4 116.8(10) 1_565 1_655
Nb O4 O4 119.8(5) 1_565 1_655
Ga1 O4 O4 119.8(5) 1_565 1_655
O3 O4 O4 154.5(8) 4_556 1_655
Ga2 O4 O4 79.4(8) 1_665 1_655
O5 O4 O4 105.2(8) 4_556 1_655
La1 O4 O4 15.3(8) 4_656 1_655
Ga4 O4 O4 85.3(4) 3 1_655
Ga4 O4 O4 157.8(5) 4_556 1_655
La1 O4 O4 117.8(5) . 1_655
Ga4 O4 O4 83.8(6) . 1_655
O6 O4 O4 55.6(11) 4_656 1_655
O5 O4 O4 65.7(6) 1_665 1_655
Ga2 O4 O4 157.1(5) 4_456 1_655
O6 O4 O4 141.4(7) 4_556 1_655
La1 O4 O4 118.9(5) 1_565 1_655
O5 O4 O4 129.8(6) 1_565 1_655
La2 O4 O4 47.8(5) 1_665 1_655
O2 O4 O4 68.7(11) 4_656 1_655
Ga3 O4 O4 84.8(4) 1_655 1_655
O2 O4 O4 76.1(7) 2_657 1_655
O5 O4 O4 100.4(6) 2_567 1_655
Ga3 O4 O4 84.9(4) 1_665 1_655
O4 O4 O4 81.6(7) 2_657 1_655
Nb O4 O4 50.7(4) 1_665 1_655
Ga1 O4 O4 50.7(4) 1_665 1_655
O1 O4 O4 102.8(5) 3 1_655
Ga2 O4 O4 85.0(4) 3_655 1_655
Ga3 O4 O4 83.4(6) 3_654 1_655
O4 O4 O4 124.8(7) 2_557 1_655
O2 O4 O4 141.1(7) 4_556 1_655
O4 O4 O4 179.999(10) 1_455 1_655
Ga4 O4 Ga2 101.1(13) 4_656 1_565
Ga2 O4 Ga2 130.2(14) 4_556 1_565
La1 O4 Ga2 26.1(8) 4_556 1_565
O6 O4 Ga2 61.2(11) 1_565 1_565
La2 O4 Ga2 84.4(6) 1_565 1_565
O3 O4 Ga2 95.0(17) . 1_565
O7 O4 Ga2 85.3(12) 2_567 1_565
O1 O4 Ga2 63.3(10) 4_556 1_565
O7 O4 Ga2 132.2(12) 1_665 1_565
O3 O4 Ga2 103.7(17) 4_656 1_565
O2 O4 Ga2 114.9(11) . 1_565
O7 O4 Ga2 62.5(9) 1_565 1_565
O1 O4 Ga2 164.2(16) 4_656 1_565
O1 O4 Ga2 33.2(8) 1_565 1_565
Nb O4 Ga2 65.5(5) 1_565 1_565
Ga1 O4 Ga2 65.5(5) 1_565 1_565
O3 O4 Ga2 14.1(9) 4_556 1_565
Ga2 O4 Ga2 70.6(9) 1_665 1_565
O5 O4 Ga2 65.4(9) 4_556 1_565
La1 O4 Ga2 140.3(13) 4_656 1_565
Ga4 O4 Ga2 104.8(7) 3 1_565
Ga4 O4 Ga2 35.4(3) 4_556 1_565
La1 O4 Ga2 87.1(6) . 1_565
Ga4 O4 Ga2 102.3(10) . 1_565
O6 O4 Ga2 119.7(14) 4_656 1_565
O5 O4 Ga2 103.0(9) 1_665 1_565
Ga2 O4 Ga2 52.5(4) 4_456 1_565
O6 O4 Ga2 47.7(6) 4_556 1_565
La1 O4 Ga2 39.6(4) 1_565 1_565
O5 O4 Ga2 48.2(6) 1_565 1_565
La2 O4 Ga2 154.8(9) 1_665 1_565
O2 O4 Ga2 86.3(12) 4_656 1_565
Ga3 O4 Ga2 125.1(7) 1_655 1_565
O2 O4 Ga2 132.5(9) 2_657 1_565
O5 O4 Ga2 78.9(7) 2_567 1_565
Ga3 O4 Ga2 86.4(6) 1_665 1_565
O4 O4 Ga2 115.0(8) 2_657 1_565
Nb O4 Ga2 124.3(8) 1_665 1_565
Ga1 O4 Ga2 124.3(8) 1_665 1_565
O1 O4 Ga2 102.1(7) 3 1_565
Ga2 O4 Ga2 119.2(7) 3_655 1_565
Ga3 O4 Ga2 78.4(8) 3_654 1_565
O4 O4 Ga2 75.5(6) 2_557 1_565
O2 O4 Ga2 21.6(6) 4_556 1_565
O4 O4 Ga2 30.0(5) 1_455 1_565
O4 O4 Ga2 150.0(5) 1_655 1_565
Ga4 O4 O6 14.2(10) 4_656 2_667
Ga2 O4 O6 90.4(15) 4_556 2_667
La1 O4 O6 128.9(13) 4_556 2_667
O6 O4 O6 51.4(13) 1_565 2_667
La2 O4 O6 70.1(7) 1_565 2_667
O3 O4 O6 133(2) . 2_667
O7 O4 O6 41.9(11) 2_567 2_667
O1 O4 O6 109.5(13) 4_556 2_667
O7 O4 O6 21.3(9) 1_665 2_667
O3 O4 O6 64.1(19) 4_656 2_667
O2 O4 O6 83.0(12) . 2_667
O7 O4 O6 65.9(10) 1_565 2_667
O1 O4 O6 81.1(15) 4_656 2_667
O1 O4 O6 105.8(15) 1_565 2_667
Nb O4 O6 49.1(6) 1_565 2_667
Ga1 O4 O6 49.1(6) 1_565 2_667
O3 O4 O6 99.1(12) 4_556 2_667
Ga2 O4 O6 96.3(11) 1_665 2_667
O5 O4 O6 167.5(13) 4_556 2_667
La1 O4 O6 85.8(10) 4_656 2_667
Ga4 O4 O6 17.9(4) 3 2_667
Ga4 O4 O6 87.0(7) 4_556 2_667
La1 O4 O6 121.6(9) . 2_667
Ga4 O4 O6 145.6(11) . 2_667
O6 O4 O6 125.9(15) 4_656 2_667
O5 O4 O6 26.0(7) 1_665 2_667
Ga2 O4 O6 108.8(8) 4_456 2_667
O6 O4 O6 146.0(12) 4_556 2_667
La1 O4 O6 77.9(7) 1_565 2_667
O5 O4 O6 63.7(8) 1_565 2_667
La2 O4 O6 48.5(6) 1_665 2_667
O2 O4 O6 121.1(12) 4_656 2_667
Ga3 O4 O6 77.7(7) 1_655 2_667
O2 O4 O6 61.3(8) 2_657 2_667
O5 O4 O6 32.4(6) 2_567 2_667
Ga3 O4 O6 29.4(4) 1_665 2_667
O4 O4 O6 27.5(6) 2_657 2_667
Nb O4 O6 21.9(4) 1_665 2_667
Ga1 O4 O6 21.9(4) 1_665 2_667
O1 O4 O6 54.6(7) 3 2_667
Ga2 O4 O6 46.4(5) 3_655 2_667
Ga3 O4 O6 143.3(10) 3_654 2_667
O4 O4 O6 59.0(7) 2_557 2_667
O2 O4 O6 132.5(10) 4_556 2_667
O4 O4 O6 108.6(5) 1_455 2_667
O4 O4 O6 71.4(5) 1_655 2_667
Ga2 O4 O6 111.2(8) 1_565 2_667
Ga4 O4 O6 48.8(10) 4_656 2_567
Ga2 O4 O6 99.6(14) 4_556 2_567
La1 O4 O6 79.1(10) 4_556 2_567
O6 O4 O6 34.9(10) 1_565 2_567
La2 O4 O6 42.2(5) 1_565 2_567
O3 O4 O6 114.7(17) . 2_567
O7 O4 O6 19.1(10) 2_567 2_567
O1 O4 O6 68.2(11) 4_556 2_567
O7 O4 O6 67.5(11) 1_665 2_567
O3 O4 O6 97.9(18) 4_656 2_567
O2 O4 O6 79.6(11) . 2_567
O7 O4 O6 18.9(8) 1_565 2_567
O1 O4 O6 117.7(16) 4_656 2_567
O1 O4 O6 83.0(13) 1_565 2_567
Nb O4 O6 7.3(4) 1_565 2_567
Ga1 O4 O6 7.3(4) 1_565 2_567
O3 O4 O6 53.8(10) 4_556 2_567
Ga2 O4 O6 104.3(10) 1_665 2_567
O5 O4 O6 131.6(12) 4_556 2_567
La1 O4 O6 135.8(12) 4_656 2_567
Ga4 O4 O6 37.9(5) 3 2_567
Ga4 O4 O6 37.1(5) 4_556 2_567
La1 O4 O6 95.3(7) . 2_567
Ga4 O4 O6 146.0(10) . 2_567
O6 O4 O6 170.2(16) 4_656 2_567
O5 O4 O6 61.7(7) 1_665 2_567
Ga2 O4 O6 62.7(6) 4_456 2_567
O6 O4 O6 96.3(9) 4_556 2_567
La1 O4 O6 54.5(5) 1_565 2_567
O5 O4 O6 23.5(7) 1_565 2_567
La2 O4 O6 87.1(8) 1_665 2_567
O2 O4 O6 139.4(13) 4_656 2_567
Ga3 O4 O6 83.2(7) 1_655 2_567
O2 O4 O6 76.3(9) 2_657 2_567
O5 O4 O6 25.2(5) 2_567 2_567
Ga3 O4 O6 44.7(4) 1_665 2_567
O4 O4 O6 47.3(6) 2_657 2_567
Nb O4 O6 71.4(7) 1_665 2_567
Ga1 O4 O6 71.4(7) 1_665 2_567
O1 O4 O6 45.6(6) 3 2_567
Ga2 O4 O6 56.8(5) 3_655 2_567
Ga3 O4 O6 144.5(10) 3_654 2_567
O4 O4 O6 22.2(5) 2_557 2_567
O2 O4 O6 88.6(9) 4_556 2_567
O4 O4 O6 58.4(5) 1_455 2_567
O4 O4 O6 121.6(5) 1_655 2_567
Ga2 O4 O6 67.8(6) 1_565 2_567
O6 O4 O6 50.2(5) 2_667 2_567
Ga4 O4 O2 90.5(14) 4_656 2_557
Ga2 O4 O2 57.2(10) 4_556 2_557
La1 O4 O2 68.7(11) 4_556 2_557
O6 O4 O2 86.1(12) 1_565 2_557
La2 O4 O2 12.6(6) 1_565 2_557
O3 O4 O2 63.7(16) . 2_557
O7 O4 O2 44.5(12) 2_567 2_557
O1 O4 O2 28.4(11) 4_556 2_557
O7 O4 O2 84.6(12) 1_665 2_557
O3 O4 O2 146(2) 4_656 2_557
O2 O4 O2 36.6(10) . 2_557
O7 O4 O2 35.6(9) 1_565 2_557
O1 O4 O2 91.4(13) 4_656 2_557
O1 O4 O2 113.0(12) 1_565 2_557
Nb O4 O2 58.9(7) 1_565 2_557
Ga1 O4 O2 58.9(7) 1_565 2_557
O3 O4 O2 71.5(10) 4_556 2_557
Ga2 O4 O2 149.0(12) 1_665 2_557
O5 O4 O2 108.1(11) 4_556 2_557
La1 O4 O2 138.2(13) 4_656 2_557
Ga4 O4 O2 64.8(7) 3 2_557
Ga4 O4 O2 50.8(6) 4_556 2_557
La1 O4 O2 44.8(5) . 2_557
Ga4 O4 O2 95.3(8) . 2_557
O6 O4 O2 121.0(12) 4_656 2_557
O5 O4 O2 105.7(10) 1_665 2_557
Ga2 O4 O2 33.5(6) 4_456 2_557
O6 O4 O2 69.0(9) 4_556 2_557
La1 O4 O2 97.2(8) 1_565 2_557
O5 O4 O2 67.5(7) 1_565 2_557
La2 O4 O2 81.4(8) 1_665 2_557
O2 O4 O2 156.0(16) 4_656 2_557
Ga3 O4 O2 45.5(5) 1_655 2_557
O2 O4 O2 52.1(6) 2_657 2_557
O5 O4 O2 74.6(8) 2_567 2_557
Ga3 O4 O2 93.7(8) 1_665 2_557
O4 O4 O2 58.4(7) 2_657 2_557
Nb O4 O2 101.8(9) 1_665 2_557
Ga1 O4 O2 101.8(9) 1_665 2_557
O1 O4 O2 30.3(7) 3 2_557
Ga2 O4 O2 46.5(6) 3_655 2_557
Ga3 O4 O2 134.0(10) 3_654 2_557
O4 O4 O2 30.2(5) 2_557 2_557
O2 O4 O2 89.1(9) 4_556 2_557
O4 O4 O2 51.8(6) 1_455 2_557
O4 O4 O2 128.2(6) 1_655 2_557
Ga2 O4 O2 80.9(7) 1_565 2_557
O6 O4 O2 82.5(8) 2_667 2_557
O6 O4 O2 51.8(6) 2_567 2_557
Ga4 O4 O7 176.9(17) 4_656 4_556
Ga2 O4 O7 73.2(14) 4_556 4_556
La1 O4 O7 60.4(11) 4_556 4_556
O6 O4 O7 143.1(16) 1_565 4_556
La2 O4 O7 102.5(10) 1_565 4_556
O3 O4 O7 31.7(16) . 4_556
O7 O4 O7 134.3(17) 2_567 4_556
O1 O4 O7 66.6(12) 4_556 4_556
O7 O4 O7 143.5(16) 1_665 4_556
O3 O4 O7 124(2) 4_656 4_556
O2 O4 O7 82.2(13) . 4_556
O7 O4 O7 115.0(11) 1_565 4_556
O1 O4 O7 84.3(15) 4_656 4_556
O1 O4 O7 90.7(17) 1_565 4_556
Nb O4 O7 137.0(10) 1_565 4_556
Ga1 O4 O7 137.0(10) 1_565 4_556
O3 O4 O7 92.5(12) 4_556 4_556
Ga2 O4 O7 97.6(13) 1_665 4_556
O5 O4 O7 27.9(9) 4_556 4_556
La1 O4 O7 90.0(10) 4_656 4_556
Ga4 O4 O7 151.8(11) 3 4_556
Ga4 O4 O7 99.8(8) 4_556 4_556
La1 O4 O7 46.8(7) . 4_556
Ga4 O4 O7 20.4(6) . 4_556
O6 O4 O7 47.1(10) 4_656 4_556
O5 O4 O7 164.0(11) 1_665 4_556
Ga2 O4 O7 70.7(7) 4_456 4_556
O6 O4 O7 39.2(8) 4_556 4_556
La1 O4 O7 117.9(11) 1_565 4_556
O5 O4 O7 126.7(10) 1_565 4_556
La2 O4 O7 115.9(10) 1_665 4_556
O2 O4 O7 68.0(12) 4_656 4_556
Ga3 O4 O7 86.5(9) 1_655 4_556
O2 O4 O7 102.6(10) 2_657 4_556
O5 O4 O7 157.1(10) 2_567 4_556
Ga3 O4 O7 167.0(12) 1_665 4_556
O4 O4 O7 138.3(8) 2_657 4_556
Nb O4 O7 152.3(10) 1_665 4_556
Ga1 O4 O7 152.3(10) 1_665 4_556
O1 O4 O7 114.2(11) 3 4_556
Ga2 O4 O7 118.9(10) 3_655 4_556
Ga3 O4 O7 46.8(8) 3_654 4_556
O4 O4 O7 118.0(8) 2_557 4_556
O2 O4 O7 61.8(9) 4_556 4_556
O4 O4 O7 77.6(6) 1_455 4_556
O4 O4 O7 102.4(6) 1_655 4_556
Ga2 O4 O7 82.0(8) 1_565 4_556
O6 O4 O7 163.4(12) 2_667 4_556
O6 O4 O7 133.3(9) 2_567 4_556
O2 O4 O7 90.1(8) 2_557 4_556
Ga4 O4 O5 98.2(16) 4_656 1_655
Ga2 O4 O5 8.4(9) 4_556 1_655
La1 O4 O5 114.7(14) 4_556 1_655
O6 O4 O5 129.1(17) 1_565 1_655
La2 O4 O5 63.7(7) 1_565 1_655
O3 O4 O5 52.4(16) . 1_655
O7 O4 O5 81.4(13) 2_567 1_655
O1 O4 O5 74.8(11) 4_556 1_655
O7 O4 O5 66.3(12) 1_665 1_655
O3 O4 O5 118.0(17) 4_656 1_655
O2 O4 O5 25.3(8) . 1_655
O7 O4 O5 92.3(11) 1_565 1_655
O1 O4 O5 30.1(10) 4_656 1_655
O1 O4 O5 168.6(17) 1_565 1_655
Nb O4 O5 106.0(10) 1_565 1_655
Ga1 O4 O5 106.0(10) 1_565 1_655
O3 O4 O5 132.5(11) 4_556 1_655
Ga2 O4 O5 149.0(11) 1_665 1_655
O5 O4 O5 106.5(13) 4_556 1_655
La1 O4 O5 77.1(9) 4_656 1_655
Ga4 O4 O5 77.6(8) 3 1_655
Ga4 O4 O5 112.7(8) 4_556 1_655
La1 O4 O5 53.1(6) . 1_655
Ga4 O4 O5 65.2(8) . 1_655
O6 O4 O5 70.6(11) 4_656 1_655
O5 O4 O5 105.3(12) 1_665 1_655
Ga2 O4 O5 85.8(7) 4_456 1_655
O6 O4 O5 97.8(10) 4_556 1_655
La1 O4 O5 154.1(10) 1_565 1_655
O5 O4 O5 122.6(11) 1_565 1_655
La2 O4 O5 41.0(6) 1_665 1_655
O2 O4 O5 120.0(12) 4_656 1_655
Ga3 O4 O5 17.4(4) 1_655 1_655
O2 O4 O5 25.4(7) 2_657 1_655
O5 O4 O5 107.0(8) 2_567 1_655
Ga3 O4 O5 113.3(10) 1_665 1_655
O4 O4 O5 62.4(7) 2_657 1_655
Nb O4 O5 84.3(8) 1_665 1_655
Ga1 O4 O5 84.3(8) 1_665 1_655
O1 O4 O5 54.1(8) 3 1_655
Ga2 O4 O5 45.4(6) 3_655 1_655
Ga3 O4 O5 113.0(9) 3_654 1_655
O4 O4 O5 80.7(7) 2_557 1_655
O2 O4 O5 131.7(10) 4_556 1_655
O4 O4 O5 108.7(5) 1_455 1_655
O4 O4 O5 71.3(5) 1_655 1_655
Ga2 O4 O5 138.0(8) 1_565 1_655
O6 O4 O5 84.1(8) 2_667 1_655
O6 O4 O5 99.6(8) 2_567 1_655
O2 O4 O5 61.9(7) 2_557 1_655
O7 O4 O5 79.4(9) 4_556 1_655
Ga4 O4 Ga1 162.6(18) 4_656 3_554
Ga2 O4 Ga1 91.2(14) 4_556 3_554
La1 O4 Ga1 43.8(8) 4_556 3_554
O6 O4 Ga1 123.2(15) 1_565 3_554
La2 O4 Ga1 104.5(8) 1_565 3_554
O3 O4 Ga1 46.9(16) . 3_554
O7 O4 Ga1 131.2(14) 2_567 3_554
O1 O4 Ga1 64.6(11) 4_556 3_554
O7 O4 Ga1 163.8(14) 1_665 3_554
O3 O4 Ga1 120(2) 4_656 3_554
O2 O4 Ga1 96.0(12) . 3_554
O7 O4 Ga1 106.9(11) 1_565 3_554
O1 O4 Ga1 104.4(15) 4_656 3_554
O1 O4 Ga1 71.3(14) 1_565 3_554
Nb O4 Ga1 123.6(9) 1_565 3_554
Ga1 O4 Ga1 123.6(9) 1_565 3_554
O3 O4 Ga1 74.2(11) 4_556 3_554
Ga2 O4 Ga1 85.4(11) 1_665 3_554
O5 O4 Ga1 15.9(6) 4_556 3_554
La1 O4 Ga1 101.6(10) 4_656 3_554
Ga4 O4 Ga1 156.0(9) 3 3_554
Ga4 O4 Ga1 85.6(6) 4_556 3_554
La1 O4 Ga1 56.0(5) . 3_554
Ga4 O4 Ga1 39.9(5) . 3_554
O6 O4 Ga1 61.4(11) 4_656 3_554
O5 O4 Ga1 155.2(13) 1_665 3_554
Ga2 O4 Ga1 64.5(5) 4_456 3_554
O6 O4 Ga1 26.9(6) 4_556 3_554
La1 O4 Ga1 97.6(8) 1_565 3_554
O5 O4 Ga1 109.4(9) 1_565 3_554
La2 O4 Ga1 136.2(10) 1_665 3_554
O2 O4 Ga1 63.8(11) 4_656 3_554
Ga3 O4 Ga1 102.5(8) 1_655 3_554
O2 O4 Ga1 119.3(10) 2_657 3_554
O5 O4 Ga1 140.9(10) 2_567 3_554
Ga3 O4 Ga1 146.9(10) 1_665 3_554
O4 O4 Ga1 149.5(8) 2_657 3_554
Nb O4 Ga1 165.0(9) 1_665 3_554
Ga1 O4 Ga1 165.0(9) 1_665 3_554
O1 O4 Ga1 121.3(9) 3 3_554
Ga2 O4 Ga1 131.8(9) 3_655 3_554
Ga3 O4 Ga1 41.8(5) 3_654 3_554
O4 O4 Ga1 114.3(8) 2_557 3_554
O2 O4 Ga1 41.7(7) 4_556 3_554
O4 O4 Ga1 64.0(4) 1_455 3_554
O4 O4 Ga1 116.0(4) 1_655 3_554
Ga2 O4 Ga1 62.5(5) 1_565 3_554
O6 O4 Ga1 172.6(9) 2_667 3_554
O6 O4 Ga1 122.3(8) 2_567 3_554
O2 O4 Ga1 92.3(7) 2_557 3_554
O7 O4 Ga1 20.3(6) 4_556 3_554
O5 O4 Ga1 98.2(8) 1_655 3_554
Ga4 O4 Nb 162.6(18) 4_656 3_554
Ga2 O4 Nb 91.2(14) 4_556 3_554
La1 O4 Nb 43.8(8) 4_556 3_554
O6 O4 Nb 123.2(15) 1_565 3_554
La2 O4 Nb 104.5(8) 1_565 3_554
O3 O4 Nb 46.9(16) . 3_554
O7 O4 Nb 131.2(14) 2_567 3_554
O1 O4 Nb 64.6(11) 4_556 3_554
O7 O4 Nb 163.8(14) 1_665 3_554
O3 O4 Nb 120(2) 4_656 3_554
O2 O4 Nb 96.0(12) . 3_554
O7 O4 Nb 106.9(11) 1_565 3_554
O1 O4 Nb 104.4(15) 4_656 3_554
O1 O4 Nb 71.3(14) 1_565 3_554
Nb O4 Nb 123.6(9) 1_565 3_554
Ga1 O4 Nb 123.6(9) 1_565 3_554
O3 O4 Nb 74.2(11) 4_556 3_554
Ga2 O4 Nb 85.4(11) 1_665 3_554
O5 O4 Nb 15.9(6) 4_556 3_554
La1 O4 Nb 101.6(10) 4_656 3_554
Ga4 O4 Nb 156.0(9) 3 3_554
Ga4 O4 Nb 85.6(6) 4_556 3_554
La1 O4 Nb 56.0(5) . 3_554
Ga4 O4 Nb 39.9(5) . 3_554
O6 O4 Nb 61.4(11) 4_656 3_554
O5 O4 Nb 155.2(13) 1_665 3_554
Ga2 O4 Nb 64.5(5) 4_456 3_554
O6 O4 Nb 26.9(6) 4_556 3_554
La1 O4 Nb 97.6(8) 1_565 3_554
O5 O4 Nb 109.4(9) 1_565 3_554
La2 O4 Nb 136.2(10) 1_665 3_554
O2 O4 Nb 63.8(11) 4_656 3_554
Ga3 O4 Nb 102.5(8) 1_655 3_554
O2 O4 Nb 119.3(10) 2_657 3_554
O5 O4 Nb 140.9(10) 2_567 3_554
Ga3 O4 Nb 146.9(10) 1_665 3_554
O4 O4 Nb 149.5(8) 2_657 3_554
Nb O4 Nb 165.0(9) 1_665 3_554
Ga1 O4 Nb 165.0(9) 1_665 3_554
O1 O4 Nb 121.3(9) 3 3_554
Ga2 O4 Nb 131.8(9) 3_655 3_554
Ga3 O4 Nb 41.8(5) 3_654 3_554
O4 O4 Nb 114.3(8) 2_557 3_554
O2 O4 Nb 41.7(7) 4_556 3_554
O4 O4 Nb 64.0(4) 1_455 3_554
O4 O4 Nb 116.0(4) 1_655 3_554
Ga2 O4 Nb 62.5(5) 1_565 3_554
O6 O4 Nb 172.6(9) 2_667 3_554
O6 O4 Nb 122.3(8) 2_567 3_554
O2 O4 Nb 92.3(7) 2_557 3_554
O7 O4 Nb 20.3(6) 4_556 3_554
O5 O4 Nb 98.2(8) 1_655 3_554
Ga1 O4 Nb 0.0(3) 3_554 3_554
Ga4 O4 O4 134(2) 4_656 4_646
Ga2 O4 O4 33.2(6) 4_556 4_646
La1 O4 O4 94.9(16) 4_556 4_646
O6 O4 O4 164(2) 1_565 4_646
La2 O4 O4 86.8(11) 1_565 4_646
O3 O4 O4 26.8(12) . 4_646
O7 O4 O4 114.2(18) 2_567 4_646
O1 O4 O4 72.9(12) 4_556 4_646
O7 O4 O4 100.4(17) 1_665 4_646
O3 O4 O4 124(2) 4_656 4_646
O2 O4 O4 50.2(11) . 4_646
O7 O4 O4 114.1(14) 1_565 4_646
O1 O4 O4 43.9(13) 4_656 4_646
O1 O4 O4 134(2) 1_565 4_646
Nb O4 O4 136.2(15) 1_565 4_646
Ga1 O4 O4 136.2(15) 1_565 4_646
O3 O4 O4 126.2(15) 4_556 4_646
Ga2 O4 O4 126.5(18) 1_665 4_646
O5 O4 O4 69.4(14) 4_556 4_646
La1 O4 O4 73.2(12) 4_656 4_646
Ga4 O4 O4 115.0(15) 3 4_646
Ga4 O4 O4 119.6(12) 4_556 4_646
La1 O4 O4 41.8(6) . 4_646
Ga4 O4 O4 27.8(7) . 4_646
O6 O4 O4 42.7(11) 4_656 4_646
O5 O4 O4 136.2(17) 1_665 4_646
Ga2 O4 O4 83.3(9) 4_456 4_646
O6 O4 O4 72.9(12) 4_556 4_646
La1 O4 O4 160.0(17) 1_565 4_646
O5 O4 O4 145.2(13) 1_565 4_646
La2 O4 O4 72.9(12) 1_665 4_646
O2 O4 O4 90.9(16) 4_656 4_646
Ga3 O4 O4 49.4(9) 1_655 4_646
O2 O4 O4 62.5(11) 2_657 4_646
O5 O4 O4 143.6(17) 2_567 4_646
Ga3 O4 O4 149.6(17) 1_665 4_646
O4 O4 O4 99.7(13) 2_657 4_646
Nb O4 O4 114.3(15) 1_665 4_646
Ga1 O4 O4 114.3(15) 1_665 4_646
O1 O4 O4 86.0(12) 3 4_646
Ga2 O4 O4 81.9(12) 3_655 4_646
Ga3 O4 O4 77.6(13) 3_654 4_646
O4 O4 O4 106.8(11) 2_557 4_646
O2 O4 O4 103.4(15) 4_556 4_646
O4 O4 O4 102.4(10) 1_455 4_646
O4 O4 O4 77.6(10) 1_655 4_646
Ga2 O4 O4 120.6(14) 1_565 4_646
O6 O4 O4 120.3(16) 2_667 4_646
O6 O4 O4 128.9(13) 2_567 4_646
O2 O4 O4 78.5(10) 2_557 4_646
O7 O4 O4 43.3(11) 4_556 4_646
O5 O4 O4 37.4(10) 1_655 4_646
Ga1 O4 O4 63.4(11) 3_554 4_646
Nb O4 O4 63.4(11) 3_554 4_646
Ga4 O4 O4 59.4(11) 4_656 4_656
Ga2 O4 O4 154(2) 4_556 4_656
La1 O4 O4 99.4(17) 4_556 4_656
O6 O4 O4 49.9(10) 1_565 4_656
La2 O4 O4 126.8(14) 1_565 4_656
O3 O4 O4 154(3) . 4_656
O7 O4 O4 96.5(15) 2_567 4_656
O1 O4 O4 136.3(16) 4_556 4_656
O7 O4 O4 84.8(16) 1_665 4_656
O3 O4 O4 28.7(14) 4_656 4_656
O2 O4 O4 156(2) . 4_656
O7 O4 O4 100.3(13) 1_565 4_656
O1 O4 O4 119.1(18) 4_656 4_656
O1 O4 O4 45.2(12) 1_565 4_656
Nb O4 O4 77.5(9) 1_565 4_656
Ga1 O4 O4 77.5(9) 1_565 4_656
O3 O4 O4 77.0(12) 4_556 4_656
Ga2 O4 O4 24.3(8) 1_665 4_656
O5 O4 O4 94.9(17) 4_556 4_656
La1 O4 O4 76.5(13) 4_656 4_656
Ga4 O4 O4 86.2(12) 3 4_656
Ga4 O4 O4 91.2(10) 4_556 4_656
La1 O4 O4 160.9(17) . 4_656
Ga4 O4 O4 125.5(17) . 4_656
O6 O4 O4 103.1(17) 4_656 4_656
O5 O4 O4 47.2(10) 1_665 4_656
Ga2 O4 O4 125.0(12) 4_456 4_656
O6 O4 O4 115.5(17) 4_556 4_656
La1 O4 O4 42.8(6) 1_565 4_656
O5 O4 O4 68.9(9) 1_565 4_656
La2 O4 O4 106.2(14) 1_665 4_656
O2 O4 O4 57.9(13) 4_656 4_656
Ga3 O4 O4 149.1(17) 1_655 4_656
O2 O4 O4 132.1(17) 2_657 4_656
O5 O4 O4 64.8(10) 2_567 4_656
Ga3 O4 O4 48.8(8) 1_665 4_656
O4 O4 O4 99.7(13) 2_657 4_656
Nb O4 O4 64.8(11) 1_665 4_656
Ga1 O4 O4 64.8(11) 1_665 4_656
O1 O4 O4 122.6(15) 3 4_656
Ga2 O4 O4 119.0(15) 3_655 4_656
Ga3 O4 O4 76.3(14) 3_654 4_656
O4 O4 O4 106.8(11) 2_557 4_656
O2 O4 O4 82.1(13) 4_556 4_656
O4 O4 O4 102.4(10) 1_455 4_656
O4 O4 O4 77.6(10) 1_655 4_656
Ga2 O4 O4 75.1(10) 1_565 4_656
O6 O4 O4 72.7(12) 2_667 4_656
O6 O4 O4 84.7(10) 2_567 4_656
O2 O4 O4 135.9(13) 2_557 4_656
O7 O4 O4 121.8(17) 4_556 4_656
O5 O4 O4 145.8(15) 1_655 4_656
Ga1 O4 O4 108.1(16) 3_554 4_656
Nb O4 O4 108.1(16) 3_554 4_656
O4 O4 O4 146(2) 4_646 4_656
Ga4 O4 La1 111.0(15) 4_656 1_655
Ga2 O4 La1 31.8(8) 4_556 1_655
La1 O4 La1 120.8(14) 4_556 1_655
O6 O4 La1 150.3(16) 1_565 1_655
La2 O4 La1 92.4(9) 1_565 1_655
O3 O4 La1 52.2(15) . 1_655
O7 O4 La1 109.3(14) 2_567 1_655
O1 O4 La1 93.3(12) 4_556 1_655
O7 O4 La1 77.8(11) 1_665 1_655
O3 O4 La1 102.7(15) 4_656 1_655
O2 O4 La1 52.9(9) . 1_655
O7 O4 La1 121.3(12) 1_565 1_655
O1 O4 La1 18.5(11) 4_656 1_655
O1 O4 La1 148.7(16) 1_565 1_655
Nb O4 La1 133.8(11) 1_565 1_655
Ga1 O4 La1 133.8(11) 1_565 1_655
O3 O4 La1 151.2(12) 4_556 1_655
Ga2 O4 La1 121.8(10) 1_665 1_655
O5 O4 La1 88.1(10) 4_556 1_655
La1 O4 La1 53.7(6) 4_656 1_655
Ga4 O4 La1 99.4(8) 3 1_655
Ga4 O4 La1 138.2(9) 4_556 1_655
La1 O4 La1 63.8(5) . 1_655
Ga4 O4 La1 46.7(5) . 1_655
O6 O4 La1 42.1(9) 4_656 1_655
O5 O4 La1 110.7(9) 1_665 1_655
Ga2 O4 La1 104.5(8) 4_456 1_655
O6 O4 La1 98.7(9) 4_556 1_655
La1 O4 La1 172.8(9) 1_565 1_655
O5 O4 La1 151.5(11) 1_565 1_655
La2 O4 La1 50.5(5) 1_665 1_655
O2 O4 La1 90.8(11) 4_656 1_655
Ga3 O4 La1 46.5(4) 1_655 1_655
O2 O4 La1 51.8(7) 2_657 1_655
O5 O4 La1 129.1(10) 2_567 1_655
Ga3 O4 La1 126.4(9) 1_665 1_655
O4 O4 La1 85.3(7) 2_657 1_655
Nb O4 La1 89.1(7) 1_665 1_655
Ga1 O4 La1 89.1(7) 1_665 1_655
O1 O4 La1 83.0(8) 3 1_655
Ga2 O4 La1 71.8(6) 3_655 1_655
Ga3 O4 La1 86.4(7) 3_654 1_655
O4 O4 La1 109.8(7) 2_557 1_655
O2 O4 La1 127.7(10) 4_556 1_655
O4 O4 La1 126.1(4) 1_455 1_655
O4 O4 La1 53.9(5) 1_655 1_655
Ga2 O4 La1 146.4(9) 1_565 1_655
O6 O4 La1 98.9(8) 2_667 1_655
O6 O4 La1 128.1(9) 2_567 1_655
O2 O4 La1 88.8(7) 2_557 1_655
O7 O4 La1 66.0(7) 4_556 1_655
O5 O4 La1 29.2(5) 1_655 1_655
Ga1 O4 La1 86.2(7) 3_554 1_655
Nb O4 La1 86.2(7) 3_554 1_655
O4 O4 La1 25.9(8) 4_646 1_655
O4 O4 La1 130.1(13) 4_656 1_655
Ga4 O4 O4 136.2(18) 4_656 4_546
Ga2 O4 O4 65.0(7) 4_556 4_546
La1 O4 O4 41.5(12) 4_556 4_546
O6 O4 O4 113.8(14) 1_565 4_546
La2 O4 O4 59.5(7) 1_565 4_546
O3 O4 O4 31.9(13) . 4_546
O7 O4 O4 89.6(14) 2_567 4_546
O1 O4 O4 21.5(10) 4_556 4_546
O7 O4 O4 128.1(15) 1_665 4_546
O3 O4 O4 165(2) 4_656 4_546
O2 O4 O4 57.9(9) . 4_546
O7 O4 O4 70.6(11) 1_565 4_546
O1 O4 O4 97.9(11) 4_656 4_546
O1 O4 O4 95.6(16) 1_565 4_546
Nb O4 O4 94.5(10) 1_565 4_546
Ga1 O4 O4 94.5(10) 1_565 4_546
O3 O4 O4 68.5(11) 4_556 4_546
Ga2 O4 O4 125.6(17) 1_665 4_546
O5 O4 O4 61.4(10) 4_556 4_546
La1 O4 O4 129.5(10) 4_656 4_546
Ga4 O4 O4 111.8(11) 3 4_546
Ga4 O4 O4 62.9(8) 4_556 4_546
La1 O4 O4 20.4(3) . 4_546
Ga4 O4 O4 57.7(5) . 4_546
O6 O4 O4 88.3(11) 4_656 4_546
O5 O4 O4 150.8(13) 1_665 4_546
Ga2 O4 O4 27.5(6) 4_456 4_546
O6 O4 O4 26.9(8) 4_556 4_546
La1 O4 O4 104.3(10) 1_565 4_546
O5 O4 O4 91.5(9) 1_565 4_546
La2 O4 O4 112.1(9) 1_665 4_546
O2 O4 O4 109.2(16) 4_656 4_546
Ga3 O4 O4 67.4(5) 1_655 4_546
O2 O4 O4 83.2(8) 2_657 4_546
O5 O4 O4 114.5(11) 2_567 4_546
Ga3 O4 O4 133.8(10) 1_665 4_546
O4 O4 O4 104.4(10) 2_657 4_546
Nb O4 O4 147.7(13) 1_665 4_546
Ga1 O4 O4 147.7(13) 1_665 4_546
O1 O4 O4 75.9(9) 3 4_546
Ga2 O4 O4 88.6(8) 3_655 4_546
Ga3 O4 O4 87.0(11) 3_654 4_546
O4 O4 O4 73.0(7) 2_557 4_546
O2 O4 O4 59.1(10) 4_556 4_546
O4 O4 O4 44.0(5) 1_455 4_546
O4 O4 O4 136.0(5) 1_655 4_546
Ga2 O4 O4 66.8(8) 1_565 4_546
O6 O4 O4 129.6(12) 2_667 4_546
O6 O4 O4 89.4(9) 2_567 4_546
O2 O4 O4 47.1(8) 2_557 4_546
O7 O4 O4 45.1(7) 4_556 4_546
O5 O4 O4 73.4(5) 1_655 4_546
Ga1 O4 O4 45.5(7) 3_554 4_546
Nb O4 O4 45.5(7) 3_554 4_546
O4 O4 O4 58.4(6) 4_646 4_546
O4 O4 O4 140.8(18) 4_656 4_546
La1 O4 O4 82.7(3) 1_655 4_546
Ga4 O4 O4 82.3(10) 4_656 4_556
Ga2 O4 O4 144.4(16) 4_556 4_556
La1 O4 O4 46.1(13) 4_556 4_556
O6 O4 O4 42.5(9) 1_565 4_556
La2 O4 O4 87.6(10) 1_565 4_556
O3 O4 O4 115(2) . 4_556
O7 O4 O4 77.4(13) 2_567 4_556
O1 O4 O4 78.1(13) 4_556 4_556
O7 O4 O4 115.1(13) 1_665 4_556
O3 O4 O4 86.9(13) 4_656 4_556
O2 O4 O4 124.9(13) . 4_556
O7 O4 O4 60.3(10) 1_565 4_556
O1 O4 O4 174.9(19) 4_656 4_556
O1 O4 O4 26.5(8) 1_565 4_556
Nb O4 O4 54.0(6) 1_565 4_556
Ga1 O4 O4 54.0(6) 1_565 4_556
O3 O4 O4 18.7(9) 4_556 4_556
Ga2 O4 O4 60.7(6) 1_665 4_556
O5 O4 O4 80.3(13) 4_556 4_556
La1 O4 O4 132.5(11) 4_656 4_556
Ga4 O4 O4 91.3(8) 3 4_556
Ga4 O4 O4 37.6(6) 4_556 4_556
La1 O4 O4 105.4(10) . 4_556
Ga4 O4 O4 120.5(14) . 4_556
O6 O4 O4 130.8(18) 4_656 4_556
O5 O4 O4 82.8(7) 1_665 4_556
Ga2 O4 O4 66.7(8) 4_456 4_556
O6 O4 O4 68.0(11) 4_556 4_556
La1 O4 O4 19.4(3) 1_565 4_556
O5 O4 O4 35.4(7) 1_565 4_556
La2 O4 O4 141.7(12) 1_665 4_556
O2 O4 O4 86.5(13) 4_656 4_556
Ga3 O4 O4 133.6(10) 1_655 4_556
O2 O4 O4 133.4(13) 2_657 4_556
O5 O4 O4 62.6(7) 2_567 4_556
Ga3 O4 O4 67.0(4) 1_665 4_556
O4 O4 O4 104.4(10) 2_657 4_556
Nb O4 O4 104.5(7) 1_665 4_556
Ga1 O4 O4 104.5(7) 1_665 4_556
O1 O4 O4 100.9(10) 3 4_556
Ga2 O4 O4 114.9(10) 3_655 4_556
Ga3 O4 O4 86.1(11) 3_654 4_556
O4 O4 O4 73.0(7) 2_557 4_556
O2 O4 O4 39.0(9) 4_556 4_556
O4 O4 O4 44.0(5) 1_455 4_556
O4 O4 O4 136.0(5) 1_655 4_556
Ga2 O4 O4 20.2(6) 1_565 4_556
O6 O4 O4 93.8(8) 2_667 4_556
O6 O4 O4 58.4(7) 2_567 4_556
O2 O4 O4 88.4(9) 2_557 4_556
O7 O4 O4 100.8(13) 4_556 4_556
O5 O4 O4 150.2(10) 1_655 4_556
Ga1 O4 O4 80.7(11) 3_554 4_556
Nb O4 O4 80.7(11) 3_554 4_556
O4 O4 O4 140.8(18) 4_646 4_556
O4 O4 O4 58.4(6) 4_656 4_556
La1 O4 O4 166.5(12) 1_655 4_556
O4 O4 O4 85.7(10) 4_546 4_556
Ga4 O4 La1 49.0(10) 4_656 1_665
Ga2 O4 La1 127.2(15) 4_556 1_665
La1 O4 La1 126.4(15) 4_556 1_665
O6 O4 La1 61.9(10) 1_565 1_665
La2 O4 La1 126.9(10) 1_565 1_665
O3 O4 La1 153.1(18) . 1_665
O7 O4 La1 95.0(13) 2_567 1_665
O1 O4 La1 157.7(14) 4_556 1_665
O7 O4 La1 63.3(11) 1_665 1_665
O3 O4 La1 6.7(15) 4_656 1_665
O2 O4 La1 134.5(14) . 1_665
O7 O4 La1 109.9(11) 1_565 1_665
O1 O4 La1 93.0(12) 4_656 1_665
O1 O4 La1 72.0(12) 1_565 1_665
Nb O4 La1 85.1(7) 1_565 1_665
Ga1 O4 La1 85.1(7) 1_565 1_665
O3 O4 La1 102.0(11) 4_556 1_665
Ga2 O4 La1 42.2(6) 1_665 1_665
O5 O4 La1 109.7(11) 4_556 1_665
La1 O4 La1 55.7(6) 4_656 1_665
Ga4 O4 La1 75.6(6) 3 1_665
Ga4 O4 La1 111.5(8) 4_556 1_665
La1 O4 La1 170.4(9) . 1_665
Ga4 O4 La1 122.8(9) . 1_665
O6 O4 La1 93.1(10) 4_656 1_665
O5 O4 La1 33.8(6) 1_665 1_665
Ga2 O4 La1 147.8(9) 4_456 1_665
O6 O4 La1 140.7(12) 4_556 1_665
La1 O4 La1 66.2(6) 1_565 1_665
O5 O4 La1 84.2(7) 1_565 1_665
La2 O4 La1 80.5(7) 1_665 1_665
O2 O4 La1 63.1(10) 4_656 1_665
Ga3 O4 La1 125.2(9) 1_655 1_665
O2 O4 La1 109.2(10) 2_657 1_665
O5 O4 La1 66.4(7) 2_567 1_665
Ga3 O4 La1 46.8(4) 1_665 1_665
O4 O4 La1 85.1(7) 2_657 1_665
Nb O4 La1 43.1(4) 1_665 1_665
Ga1 O4 La1 43.1(4) 1_665 1_665
O1 O4 La1 113.0(9) 3 1_665
Ga2 O4 La1 102.2(8) 3_655 1_665
Ga3 O4 La1 85.2(8) 3_654 1_665
O4 O4 La1 110.5(7) 2_557 1_665
O2 O4 La1 108.4(10) 4_556 1_665
O4 O4 La1 127.3(5) 1_455 1_665
O4 O4 La1 52.7(5) 1_655 1_665
Ga2 O4 La1 101.8(8) 1_565 1_665
O6 O4 La1 58.4(6) 2_667 1_665
O6 O4 La1 91.2(7) 2_567 1_665
O2 O4 La1 139.4(9) 2_557 1_665
O7 O4 La1 130.5(10) 4_556 1_665
O5 O4 La1 118.9(9) 1_655 1_665
Ga1 O4 La1 125.3(9) 3_554 1_665
Nb O4 La1 125.3(9) 3_554 1_665
O4 O4 La1 128.9(13) 4_646 1_665
O4 O4 La1 27.0(8) 4_656 1_665
La1 O4 La1 106.6(7) 1_655 1_665
O4 O4 La1 167.4(12) 4_546 1_665
O4 O4 La1 83.9(3) 4_556 1_665
Ga4 O4 Ga4 64.2(10) 4_656 3_455
Ga2 O4 Ga4 93.0(12) 4_556 3_455
La1 O4 Ga4 67.1(9) 4_556 3_455
O6 O4 Ga4 47.1(10) 1_565 3_455
La2 O4 Ga4 32.3(3) 1_565 3_455
O3 O4 Ga4 100.0(16) . 3_455
O7 O4 Ga4 25.0(10) 2_567 3_455
O1 O4 Ga4 52.5(10) 4_556 3_455
O7 O4 Ga4 78.8(10) 1_665 3_455
O3 O4 Ga4 113.1(18) 4_656 3_455
O2 O4 Ga4 71.9(10) . 3_455
O7 O4 Ga4 3.7(7) 1_565 3_455
O1 O4 Ga4 119.4(15) 4_656 3_455
O1 O4 Ga4 84.4(11) 1_565 3_455
Nb O4 Ga4 21.4(3) 1_565 3_455
Ga1 O4 Ga4 21.4(3) 1_565 3_455
O3 O4 Ga4 47.8(9) 4_556 3_455
Ga2 O4 Ga4 112.9(10) 1_665 3_455
O5 O4 Ga4 120.2(10) 4_556 3_455
La1 O4 Ga4 149.6(12) 4_656 3_455
Ga4 O4 Ga4 49.3(4) 3 3_455
Ga4 O4 Ga4 26.8(3) 4_556 3_455
La1 O4 Ga4 80.6(5) . 3_455
Ga4 O4 Ga4 130.7(9) . 3_455
O6 O4 Ga4 159.8(12) 4_656 3_455
O5 O4 Ga4 77.5(7) 1_665 3_455
Ga2 O4 Ga4 47.1(4) 4_456 3_455
O6 O4 Ga4 82.0(8) 4_556 3_455
La1 O4 Ga4 60.3(4) 1_565 3_455
O5 O4 Ga4 28.8(5) 1_565 3_455
La2 O4 Ga4 93.5(7) 1_665 3_455
O2 O4 Ga4 144.4(13) 4_656 3_455
Ga3 O4 Ga4 77.9(5) 1_655 3_455
O2 O4 Ga4 75.4(8) 2_657 3_455
O5 O4 Ga4 40.9(5) 2_567 3_455
Ga3 O4 Ga4 60.3(4) 1_665 3_455
O4 O4 Ga4 54.7(6) 2_657 3_455
Nb O4 Ga4 85.7(6) 1_665 3_455
Ga1 O4 Ga4 85.7(6) 1_665 3_455
O1 O4 Ga4 42.9(5) 3 3_455
Ga2 O4 Ga4 58.3(4) 3_655 3_455
Ga3 O4 Ga4 139.7(9) 3_654 3_455
O4 O4 Ga4 15.0(3) 2_557 3_455
O2 O4 Ga4 80.2(8) 4_556 3_455
O4 O4 Ga4 45.4(4) 1_455 3_455
O4 O4 Ga4 134.6(4) 1_655 3_455
Ga2 O4 Ga4 61.6(4) 1_565 3_455
O6 O4 Ga4 64.1(6) 2_667 3_455
O6 O4 Ga4 15.7(4) 2_567 3_455
O2 O4 Ga4 39.2(5) 2_557 3_455
O7 O4 Ga4 117.8(8) 4_556 3_455
O5 O4 Ga4 95.2(7) 1_655 3_455
Ga1 O4 Ga4 108.6(6) 3_554 3_455
Nb O4 Ga4 108.6(6) 3_554 3_455
O4 O4 Ga4 117.7(11) 4_646 3_455
O4 O4 Ga4 96.7(10) 4_656 3_455
La1 O4 Ga4 124.3(8) 1_655 3_455
O4 O4 Ga4 73.7(8) 4_546 3_455
O4 O4 Ga4 58.0(7) 4_556 3_455
La1 O4 Ga4 106.5(7) 1_665 3_455
Ga4 O4 Ga4 141.5(14) 4_656 1_455
Ga2 O4 Ga4 82.9(12) 4_556 1_455
La1 O4 Ga4 25.7(8) 4_556 1_455
O6 O4 Ga4 107.7(12) 1_565 1_455
La2 O4 Ga4 73.1(6) 1_565 1_455
O3 O4 Ga4 43.3(15) . 1_455
O7 O4 Ga4 98.9(12) 2_567 1_455
O1 O4 Ga4 33.1(10) 4_556 1_455
O7 O4 Ga4 145.7(13) 1_665 1_455
O3 O4 Ga4 146(2) 4_656 1_455
O2 O4 Ga4 76.9(11) . 1_455
O7 O4 Ga4 75.6(9) 1_565 1_455
O1 O4 Ga4 112.5(14) 4_656 1_455
O1 O4 Ga4 77.5(12) 1_565 1_455
Nb O4 Ga4 96.1(6) 1_565 1_455
Ga1 O4 Ga4 96.1(6) 1_565 1_455
O3 O4 Ga4 57.1(8) 4_556 1_455
Ga2 O4 Ga4 106.7(12) 1_665 1_455
O5 O4 Ga4 47.5(8) 4_556 1_455
La1 O4 Ga4 131.0(11) 4_656 1_455
Ga4 O4 Ga4 123.6(7) 3 1_455
Ga4 O4 Ga4 59.1(4) 4_556 1_455
La1 O4 Ga4 38.3(3) . 1_455
Ga4 O4 Ga4 59.1(6) . 1_455
O6 O4 Ga4 88.0(11) 4_656 1_455
O5 O4 Ga4 151.3(9) 1_665 1_455
Ga2 O4 Ga4 32.1(3) 4_456 1_455
O6 O4 Ga4 8.1(6) 4_556 1_455
La1 O4 Ga4 91.2(7) 1_565 1_455
O5 O4 Ga4 87.3(7) 1_565 1_455
La2 O4 Ga4 131.0(9) 1_665 1_455
O2 O4 Ga4 94.7(12) 4_656 1_455
Ga3 O4 Ga4 86.4(6) 1_655 1_455
O2 O4 Ga4 102.2(8) 2_657 1_455
O5 O4 Ga4 116.2(8) 2_567 1_455
Ga3 O4 Ga4 132.1(7) 1_665 1_455
O4 O4 Ga4 119.8(8) 2_657 1_455
Nb O4 Ga4 162.5(9) 1_665 1_455
Ga1 O4 Ga4 162.5(9) 1_665 1_455
O1 O4 Ga4 91.6(7) 3 1_455
Ga2 O4 Ga4 106.2(6) 3_655 1_455
Ga3 O4 Ga4 73.5(7) 3_654 1_455
O4 O4 Ga4 81.9(6) 2_557 1_455
O2 O4 Ga4 40.5(6) 4_556 1_455
O4 O4 Ga4 37.1(4) 1_455 1_455
O4 O4 Ga4 142.9(4) 1_655 1_455
Ga2 O4 Ga4 51.7(4) 1_565 1_455
O6 O4 Ga4 140.9(8) 2_667 1_455
O6 O4 Ga4 92.9(6) 2_567 1_455
O2 O4 Ga4 61.5(6) 2_557 1_455
O7 O4 Ga4 41.0(6) 4_556 1_455
O5 O4 Ga4 91.3(7) 1_655 1_455
Ga1 O4 Ga4 32.4(3) 3_554 1_455
Nb O4 Ga4 32.4(3) 3_554 1_455
O4 O4 Ga4 69.5(10) 4_646 1_455
O4 O4 Ga4 122.6(15) 4_656 1_455
La1 O4 Ga4 95.3(7) 1_655 1_455
O4 O4 Ga4 19.1(5) 4_546 1_455
O4 O4 Ga4 71.8(8) 4_556 1_455
La1 O4 Ga4 148.4(10) 1_665 1_455
Ga4 O4 Ga4 77.8(4) 3_455 1_455
Ga4 O4 La2 109.6(16) 4_656 3_564
Ga2 O4 La2 145.5(17) 4_556 3_564
La1 O4 La2 50.3(10) 4_556 3_564
O6 O4 La2 76.6(13) 1_565 3_564
La2 O4 La2 122.5(9) 1_565 3_564
O3 O4 La2 100.9(19) . 3_564
O7 O4 La2 118.6(13) 2_567 3_564
O1 O4 La2 94.0(12) 4_556 3_564
O7 O4 La2 140.5(14) 1_665 3_564
O3 O4 La2 78.9(17) 4_656 3_564
O2 O4 La2 144.7(13) . 3_564
O7 O4 La2 99.5(11) 1_565 3_564
O1 O4 La2 142.3(15) 4_656 3_564
O1 O4 La2 18.9(12) 1_565 3_564
Nb O4 La2 94.8(8) 1_565 3_564
Ga1 O4 La2 94.8(8) 1_565 3_564
O3 O4 La2 50.8(9) 4_556 3_564
Ga2 O4 La2 39.4(7) 1_665 3_564
O5 O4 La2 45.8(8) 4_556 3_564
La1 O4 La2 102.3(10) 4_656 3_564
Ga4 O4 La2 128.9(9) 3 3_564
Ga4 O4 La2 73.1(6) 4_556 3_564
La1 O4 La2 105.1(8) . 3_564
Ga4 O4 La2 87.8(9) . 3_564
O6 O4 La2 89.8(12) 4_656 3_564
O5 O4 La2 101.5(10) 1_665 3_564
Ga2 O4 La2 85.3(6) 4_456 3_564
O6 O4 La2 60.1(7) 4_556 3_564
La1 O4 La2 49.4(5) 1_565 3_564
O5 O4 La2 76.3(8) 1_565 3_564
La2 O4 La2 160.1(9) 1_665 3_564
O2 O4 La2 48.2(10) 4_656 3_564
Ga3 O4 La2 154.2(9) 1_655 3_564
O2 O4 La2 169.2(10) 2_657 3_564
O5 O4 La2 98.9(9) 2_567 3_564
Ga3 O4 La2 94.5(7) 1_665 3_564
O4 O4 La2 143.7(6) 2_657 3_564
Nb O4 La2 121.0(9) 1_665 3_564
Ga1 O4 La2 121.0(9) 1_665 3_564
O1 O4 La2 140.1(8) 3 3_564
Ga2 O4 La2 156.0(8) 3_655 3_564
Ga3 O4 La2 45.0(5) 3_654 3_564
O4 O4 La2 112.6(7) 2_557 3_564
O2 O4 La2 29.7(6) 4_556 3_564
O4 O4 La2 65.8(4) 1_455 3_564
O4 O4 La2 114.2(4) 1_655 3_564
Ga2 O4 La2 38.2(3) 1_565 3_564
O6 O4 La2 123.7(9) 2_667 3_564
O6 O4 La2 99.6(7) 2_567 3_564
O2 O4 La2 117.5(8) 2_557 3_564
O7 O4 La2 72.8(9) 4_556 3_564
O5 O4 La2 152.2(10) 1_655 3_564
Ga1 O4 La2 54.3(5) 3_554 3_564
Nb O4 La2 54.3(5) 3_554 3_564
O4 O4 La2 115.2(16) 4_646 3_564
O4 O4 La2 56.3(11) 4_656 3_564
La1 O4 La2 130.8(9) 1_655 3_564
O4 O4 La2 86.9(10) 4_546 3_564
O4 O4 La2 41.2(6) 4_556 3_564
La1 O4 La2 80.6(7) 1_665 3_564
Ga4 O4 La2 97.9(6) 3_455 3_564
Ga4 O4 La2 67.8(5) 1_455 3_564
Ga4 O4 Ga3 102.6(13) 4_656 .
Ga2 O4 Ga3 56.4(9) 4_556 .
La1 O4 Ga3 60.4(9) 4_556 .
O6 O4 Ga3 94.1(11) 1_565 .
La2 O4 Ga3 24.8(3) 1_565 .
O3 O4 Ga3 53.4(15) . .
O7 O4 Ga3 56.2(11) 2_567 .
O1 O4 Ga3 17.4(10) 4_556 .
O7 O4 Ga3 95.9(12) 1_665 .
O3 O4 Ga3 158(2) 4_656 .
O2 O4 Ga3 38.2(8) . .
O7 O4 Ga3 43.4(8) 1_565 .
O1 O4 Ga3 92.8(12) 4_656 .
O1 O4 Ga3 109.9(11) 1_565 .
Nb O4 Ga3 68.0(5) 1_565 .
Ga1 O4 Ga3 68.0(5) 1_565 .
O3 O4 Ga3 69.8(8) 4_556 .
Ga2 O4 Ga3 147.4(11) 1_665 .
O5 O4 Ga3 96.0(10) 4_556 .
La1 O4 Ga3 139.5(11) 4_656 .
Ga4 O4 Ga3 77.0(5) 3 .
Ga4 O4 Ga3 51.8(4) 4_556 .
La1 O4 Ga3 34.1(3) . .
Ga4 O4 Ga3 85.0(7) . .
O6 O4 Ga3 112.8(11) 4_656 .
O5 O4 Ga3 117.7(9) 1_665 .
Ga2 O4 Ga3 25.3(3) 4_456 .
O6 O4 Ga3 57.6(7) 4_556 .
La1 O4 Ga3 100.2(6) 1_565 .
O5 O4 Ga3 73.5(6) 1_565 .
La2 O4 Ga3 89.2(7) 1_665 .
O2 O4 Ga3 143.9(13) 4_656 .
Ga3 O4 Ga3 48.4(4) 1_655 .
O2 O4 Ga3 58.7(7) 2_657 .
O5 O4 Ga3 85.3(7) 2_567 .
Ga3 O4 Ga3 104.8(6) 1_665 .
O4 O4 Ga3 70.2(6) 2_657 .
Nb O4 Ga3 113.8(8) 1_665 .
Ga1 O4 Ga3 113.8(8) 1_665 .
O1 O4 Ga3 41.8(5) 3 .
Ga2 O4 Ga3 56.8(4) 3_655 .
Ga3 O4 Ga3 121.8(9) 3_654 .
O4 O4 Ga3 40.9(4) 2_557 .
O2 O4 Ga3 81.1(7) 4_556 .
O4 O4 Ga3 46.8(4) 1_455 .
O4 O4 Ga3 133.2(4) 1_655 .
Ga2 O4 Ga3 76.8(5) 1_565 .
O6 O4 Ga3 94.8(7) 2_667 .
O6 O4 Ga3 61.3(5) 2_567 .
O2 O4 Ga3 12.3(5) 2_557 .
O7 O4 Ga3 78.1(7) 4_556 .
O5 O4 Ga3 62.7(5) 1_655 .
Ga1 O4 Ga3 80.1(5) 3_554 .
Nb O4 Ga3 80.1(5) 3_554 .
O4 O4 Ga3 71.7(8) 4_646 .
O4 O4 Ga3 142.2(12) 4_656 .
La1 O4 Ga3 86.4(6) 1_655 .
O4 O4 Ga3 34.8(6) 4_546 .
O4 O4 Ga3 88.0(8) 4_556 .
La1 O4 Ga3 151.2(8) 1_665 .
Ga4 O4 Ga3 47.1(3) 3_455 .
Ga4 O4 Ga3 49.9(3) 1_455 .
La2 O4 Ga3 110.6(6) 3_564 .
Ga4 O4 La1 52.2(11) 4_656 3
Ga2 O4 La1 72.4(12) 4_556 3
La1 O4 La1 94.4(11) 4_556 3
O6 O4 La1 59.7(12) 1_565 3
La2 O4 La1 25.8(4) 1_565 3
O3 O4 La1 99.0(17) . 3
O7 O4 La1 10.1(10) 2_567 3
O1 O4 La1 64.8(11) 4_556 3
O7 O4 La1 52.4(9) 1_665 3
O3 O4 La1 107(2) 4_656 3
O2 O4 La1 54.0(10) . 3
O7 O4 La1 29.6(9) 1_565 3
O1 O4 La1 90.5(14) 4_656 3
O1 O4 La1 111.3(13) 1_565 3
Nb O4 La1 34.5(4) 1_565 3
Ga1 O4 La1 34.5(4) 1_565 3
O3 O4 La1 78.0(10) 4_556 3
Ga2 O4 La1 128.7(11) 1_665 3
O5 O4 La1 144.5(11) 4_556 3
La1 O4 La1 122.4(11) 4_656 3
Ga4 O4 La1 26.8(3) 3 3
Ga4 O4 La1 56.9(4) 4_556 3
La1 O4 La1 81.6(6) . 3
Ga4 O4 La1 128.8(10) . 3
O6 O4 La1 141.8(13) 4_656 3
O5 O4 La1 67.4(7) 1_665 3
Ga2 O4 La1 65.3(5) 4_456 3
O6 O4 La1 103.5(8) 4_556 3
La1 O4 La1 82.6(6) 1_565 3
O5 O4 La1 51.8(6) 1_565 3
La2 O4 La1 63.3(5) 1_665 3
O2 O4 La1 163.3(12) 4_656 3
Ga3 O4 La1 55.8(4) 1_655 3
O2 O4 La1 48.0(7) 2_657 3
O5 O4 La1 41.0(5) 2_567 3
Ga3 O4 La1 57.7(4) 1_665 3
O4 O4 La1 25.8(4) 2_657 3
Nb O4 La1 65.5(5) 1_665 3
Ga1 O4 La1 65.5(5) 1_665 3
O1 O4 La1 18.2(5) 3 3
Ga2 O4 La1 28.8(2) 3_655 3
Ga3 O4 La1 169.3(9) 3_654 3
O4 O4 La1 17.5(4) 2_557 3
O2 O4 La1 110.0(8) 4_556 3
O4 O4 La1 72.7(3) 1_455 3
O4 O4 La1 107.3(3) 1_655 3
Ga2 O4 La1 91.8(5) 1_565 3
O6 O4 La1 44.7(5) 2_667 3
O6 O4 La1 28.4(4) 2_567 3
O2 O4 La1 38.4(5) 2_557 3
O7 O4 La1 128.1(9) 4_556 3
O5 O4 La1 71.5(7) 1_655 3
Ga1 O4 La1 129.4(7) 3_554 3
Nb O4 La1 129.4(7) 3_554 3
O4 O4 La1 104.2(12) 4_646 3
O4 O4 La1 105.7(12) 4_656 3
La1 O4 La1 99.7(7) 1_655 3
O4 O4 La1 85.1(9) 4_546 3
O4 O4 La1 86.1(8) 4_556 3
La1 O4 La1 101.2(7) 1_665 3
Ga4 O4 La1 30.3(2) 3_455 3
Ga4 O4 La1 97.1(5) 1_455 3
La2 O4 La1 127.2(6) 3_564 3
Ga3 O4 La1 50.6(3) . 3
Ga4 O4 O4 129.0(14) 4_656 1_545
Ga2 O4 O4 24.6(13) 4_556 1_545
La1 O4 O4 87.7(11) 4_556 1_545
O6 O4 O4 147.1(12) 1_565 1_545
La2 O4 O4 70.0(6) 1_565 1_545
O3 O4 O4 20.6(17) . 1_545
O7 O4 O4 98.9(12) 2_567 1_545
O1 O4 O4 57.9(10) 4_556 1_545
O7 O4 O4 98.2(11) 1_665 1_545
O3 O4 O4 138.6(14) 4_656 1_545
O2 O4 O4 35.7(11) . 1_545
O7 O4 O4 96.9(9) 1_565 1_545
O1 O4 O4 50.8(12) 4_656 1_545
O1 O4 O4 137.0(13) 1_565 1_545
Nb O4 O4 119.4(6) 1_565 1_545
Ga1 O4 O4 119.4(6) 1_565 1_545
O3 O4 O4 115.3(8) 4_556 1_545
Ga2 O4 O4 142.0(9) 1_665 1_545
O5 O4 O4 76.8(9) 4_556 1_545
La1 O4 O4 88.3(8) 4_656 1_545
Ga4 O4 O4 104.8(5) 3 1_545
Ga4 O4 O4 104.3(5) 4_556 1_545
La1 O4 O4 27.8(5) . 1_545
Ga4 O4 O4 39.9(7) . 1_545
O6 O4 O4 59.8(10) 4_656 1_545
O5 O4 O4 137.2(8) 1_665 1_545
Ga2 O4 O4 68.8(5) 4_456 1_545
O6 O4 O4 67.7(7) 4_556 1_545
La1 O4 O4 151.1(5) 1_565 1_545
O5 O4 O4 128.2(6) 1_565 1_545
La2 O4 O4 72.5(5) 1_665 1_545
O2 O4 O4 106.7(10) 4_656 1_545
Ga3 O4 O4 37.9(5) 1_655 1_545
O2 O4 O4 53.6(7) 2_657 1_545
O5 O4 O4 130.1(7) 2_567 1_545
Ga3 O4 O4 142.8(5) 1_665 1_545
O4 O4 O4 90.000(6) 2_657 1_545
Nb O4 O4 116.0(6) 1_665 1_545
Ga1 O4 O4 116.0(6) 1_665 1_545
O1 O4 O4 71.5(7) 3 1_545
Ga2 O4 O4 70.9(4) 3_655 1_545
Ga3 O4 O4 90.7(6) 3_654 1_545
O4 O4 O4 90.000(5) 2_557 1_545
O2 O4 O4 101.1(7) 4_556 1_545
O4 O4 O4 90.000(12) 1_455 1_545
O4 O4 O4 90.000(2) 1_655 1_545
Ga2 O4 O4 113.6(5) 1_565 1_545
O6 O4 O4 114.8(6) 2_667 1_545
O6 O4 O4 112.2(5) 2_567 1_545
O2 O4 O4 61.3(5) 2_557 1_545
O7 O4 O4 48.9(8) 4_556 1_545
O5 O4 O4 31.9(6) 1_655 1_545
Ga1 O4 O4 66.6(6) 3_554 1_545
Nb O4 O4 66.6(6) 3_554 1_545
O4 O4 O4 17.2(10) 4_646 1_545
O4 O4 O4 162.8(10) 4_656 1_545
La1 O4 O4 36.1(4) 1_655 1_545
O4 O4 O4 47.2(5) 4_546 1_545
O4 O4 O4 132.8(5) 4_556 1_545
La1 O4 O4 142.7(5) 1_665 1_545
Ga4 O4 O4 100.5(4) 3_455 1_545
Ga4 O4 O4 62.3(4) 1_455 1_545
La2 O4 O4 120.9(5) 3_564 1_545
Ga3 O4 O4 54.7(3) . 1_545
La1 O4 O4 89.3(3) 3 1_545
Ga4 O4 O4 71.4(14) 4_656 3_545
Ga2 O4 O4 39.5(13) 4_556 3_545
La1 O4 O4 107.5(11) 4_556 3_545
O6 O4 O4 92.2(13) 1_565 3_545
La2 O4 O4 33.0(6) 1_565 3_545
O3 O4 O4 75.6(17) . 3_545
O7 O4 O4 43.5(12) 2_567 3_545
O1 O4 O4 65.0(11) 4_556 3_545
O7 O4 O4 50.5(11) 1_665 3_545
O3 O4 O4 117.5(18) 4_656 3_545
O2 O4 O4 25.1(11) . 3_545
O7 O4 O4 57.5(10) 1_565 3_545
O1 O4 O4 59.9(12) 4_656 3_545
O1 O4 O4 144.0(12) 1_565 3_545
Nb O4 O4 68.0(6) 1_565 3_545
Ga1 O4 O4 68.0(6) 1_565 3_545
O3 O4 O4 105.3(10) 4_556 3_545
Ga2 O4 O4 154.5(10) 1_665 3_545
O5 O4 O4 134.2(9) 4_556 3_545
La1 O4 O4 102.2(9) 4_656 3_545
Ga4 O4 O4 45.1(5) 3 3_545
Ga4 O4 O4 82.8(5) 4_556 3_545
La1 O4 O4 64.0(6) . 3_545
Ga4 O4 O4 99.5(7) . 3_545
O6 O4 O4 108.4(11) 4_656 3_545
O5 O4 O4 84.2(8) 1_665 3_545
Ga2 O4 O4 72.1(6) 4_456 3_545
O6 O4 O4 103.8(8) 4_556 3_545
La1 O4 O4 116.2(6) 1_565 3_545
O5 O4 O4 85.1(7) 1_565 3_545
La2 O4 O4 42.6(5) 1_665 3_545
O2 O4 O4 155.7(11) 4_656 3_545
Ga3 O4 O4 23.0(5) 1_655 3_545
O2 O4 O4 15.9(7) 2_657 3_545
O5 O4 O4 71.3(7) 2_567 3_545
Ga3 O4 O4 83.1(5) 1_665 3_545
O4 O4 O4 31.06(17) 2_657 3_545
Nb O4 O4 70.5(5) 1_665 3_545
Ga1 O4 O4 70.5(5) 1_665 3_545
O1 O4 O4 16.8(5) 3 3_545
Ga2 O4 O4 11.9(4) 3_655 3_545
Ga3 O4 O4 150.0(6) 3_654 3_545
O4 O4 O4 44.7(5) 2_557 3_545
O2 O4 O4 127.9(7) 4_556 3_545
O4 O4 O4 90.001(9) 1_455 3_545
O4 O4 O4 90.001(1) 1_655 3_545
Ga2 O4 O4 117.3(5) 1_565 3_545
O6 O4 O4 58.3(6) 2_667 3_545
O6 O4 O4 61.8(5) 2_567 3_545
O2 O4 O4 38.8(6) 2_557 3_545
O7 O4 O4 107.3(8) 4_556 3_545
O5 O4 O4 37.9(6) 1_655 3_545
Ga1 O4 O4 120.0(5) 3_554 3_545
Nb O4 O4 120.0(5) 3_554 3_545
O4 O4 O4 72.4(12) 4_646 3_545
O4 O4 O4 130.8(12) 4_656 3_545
La1 O4 O4 66.4(5) 1_655 3_545
O4 O4 O4 77.6(8) 4_546 3_545
O4 O4 O4 117.7(8) 4_556 3_545
La1 O4 O4 113.7(5) 1_665 3_545
Ga4 O4 O4 59.7(4) 3_455 3_545
Ga4 O4 O4 95.7(4) 1_455 3_545
La2 O4 O4 155.4(4) 3_564 3_545
Ga3 O4 O4 47.6(4) . 3_545
La1 O4 O4 33.6(3) 3 3_545
O4 O4 O4 60.0 1_545 3_545
Ga4 O4 O4 18.5(12) 4_656 3
Ga2 O4 O4 97.9(13) 4_556 3
La1 O4 O4 109.9(11) 4_556 3
O6 O4 O4 36.9(13) 1_565 3
La2 O4 O4 60.2(6) 1_565 3
O3 O4 O4 133.4(17) . 3
O7 O4 O4 28.3(12) 2_567 3
O1 O4 O4 96.3(11) 4_556 3
O7 O4 O4 38.9(10) 1_665 3
O3 O4 O4 73.3(18) 4_656 3
O2 O4 O4 84.6(11) . 3
O7 O4 O4 48.9(9) 1_565 3
O1 O4 O4 97.5(14) 4_656 3
O1 O4 O4 94.5(14) 1_565 3
Nb O4 O4 30.1(6) 1_565 3
Ga1 O4 O4 30.1(6) 1_565 3
O3 O4 O4 80.6(10) 4_556 3
Ga2 O4 O4 96.6(9) 1_665 3
O5 O4 O4 157.8(9) 4_556 3
La1 O4 O4 103.9(8) 4_656 3
Ga4 O4 O4 15.8(5) 3 3
Ga4 O4 O4 68.2(5) 4_556 3
La1 O4 O4 116.5(5) . 3
Ga4 O4 O4 158.6(8) . 3
O6 O4 O4 144.9(11) 4_656 3
O5 O4 O4 33.4(7) 1_665 3
Ga2 O4 O4 93.1(5) 4_456 3
O6 O4 O4 128.2(7) 4_556 3
La1 O4 O4 64.3(6) 1_565 3
O5 O4 O4 45.3(7) 1_565 3
La2 O4 O4 64.2(5) 1_665 3
O2 O4 O4 128.6(10) 4_656 3
Ga3 O4 O4 82.5(5) 1_655 3
O2 O4 O4 68.3(7) 2_657 3
O5 O4 O4 15.0(7) 2_567 3
Ga3 O4 O4 23.6(5) 1_665 3
O4 O4 O4 31.06(17) 2_657 3
Nb O4 O4 39.5(4) 1_665 3
Ga1 O4 O4 39.5(4) 1_665 3
O1 O4 O4 50.3(7) 3 3
Ga2 O4 O4 49.4(4) 3_655 3
Ga3 O4 O4 148.7(6) 3_654 3
O4 O4 O4 44.7(5) 2_557 3
O2 O4 O4 114.9(7) 4_556 3
O4 O4 O4 90.000(2) 1_455 3
O4 O4 O4 90.000(6) 1_655 3
Ga2 O4 O4 93.3(5) 1_565 3
O6 O4 O4 18.9(5) 2_667 3
O6 O4 O4 31.8(5) 2_567 3
O2 O4 O4 72.6(6) 2_557 3
O7 O4 O4 162.6(7) 4_556 3
O5 O4 O4 93.4(6) 1_655 3
Ga1 O4 O4 153.7(4) 3_554 3
Nb O4 O4 153.7(4) 3_554 3
O4 O4 O4 130.8(12) 4_646 3
O4 O4 O4 72.4(12) 4_656 3
La1 O4 O4 114.1(5) 1_655 3
O4 O4 O4 117.7(8) 4_546 3
O4 O4 O4 77.6(8) 4_556 3
La1 O4 O4 66.8(5) 1_665 3
Ga4 O4 O4 46.6(4) 3_455 3
Ga4 O4 O4 124.4(4) 1_455 3
La2 O4 O4 113.3(5) 3_564 3
Ga3 O4 O4 84.5(4) . 3
La1 O4 O4 34.9(3) 3 3
O4 O4 O4 120.000(2) 1_545 3
O4 O4 O4 59.999(2) 3_545 3
Ga4 O4 O4 161.5(11) 4_656 3_544
Ga2 O4 O4 82.1(13) 4_556 3_544
La1 O4 O4 70.1(11) 4_556 3_544
O6 O4 O4 143.1(13) 1_565 3_544
La2 O4 O4 119.8(6) 1_565 3_544
O3 O4 O4 46.6(17) . 3_544
O7 O4 O4 151.7(11) 2_567 3_544
O1 O4 O4 83.7(11) 4_556 3_544
O7 O4 O4 141.1(10) 1_665 3_544
O3 O4 O4 106.7(18) 4_656 3_544
O2 O4 O4 95.4(11) . 3_544
O7 O4 O4 131.1(9) 1_565 3_544
O1 O4 O4 82.5(14) 4_656 3_544
O1 O4 O4 85.5(14) 1_565 3_544
Nb O4 O4 149.9(6) 1_565 3_544
Ga1 O4 O4 149.9(6) 1_565 3_544
O3 O4 O4 99.4(10) 4_556 3_544
Ga2 O4 O4 83.4(9) 1_665 3_544
O5 O4 O4 22.2(9) 4_556 3_544
La1 O4 O4 76.1(8) 4_656 3_544
Ga4 O4 O4 164.2(5) 3 3_544
Ga4 O4 O4 111.8(5) 4_556 3_544
La1 O4 O4 63.5(5) . 3_544
Ga4 O4 O4 21.4(8) . 3_544
O6 O4 O4 35.1(11) 4_656 3_544
O5 O4 O4 146.6(7) 1_665 3_544
Ga2 O4 O4 86.9(5) 4_456 3_544
O6 O4 O4 51.8(7) 4_556 3_544
La1 O4 O4 115.7(6) 1_565 3_544
O5 O4 O4 134.7(7) 1_565 3_544
La2 O4 O4 115.8(5) 1_665 3_544
O2 O4 O4 51.4(10) 4_656 3_544
Ga3 O4 O4 97.5(5) 1_655 3_544
O2 O4 O4 111.7(7) 2_657 3_544
O5 O4 O4 164.9(7) 2_567 3_544
Ga3 O4 O4 156.4(5) 1_665 3_544
O4 O4 O4 148.94(17) 2_657 3_544
Nb O4 O4 140.5(4) 1_665 3_544
Ga1 O4 O4 140.5(4) 1_665 3_544
O1 O4 O4 129.7(7) 3 3_544
Ga2 O4 O4 130.6(4) 3_655 3_544
Ga3 O4 O4 31.3(6) 3_654 3_544
O4 O4 O4 135.3(5) 2_557 3_544
O2 O4 O4 65.1(7) 4_556 3_544
O4 O4 O4 90.000(9) 1_455 3_544
O4 O4 O4 90.000(2) 1_655 3_544
Ga2 O4 O4 86.7(5) 1_565 3_544
O6 O4 O4 161.1(5) 2_667 3_544
O6 O4 O4 148.2(5) 2_567 3_544
O2 O4 O4 107.4(6) 2_557 3_544
O7 O4 O4 17.4(7) 4_556 3_544
O5 O4 O4 86.6(6) 1_655 3_544
Ga1 O4 O4 26.3(4) 3_554 3_544
Nb O4 O4 26.3(4) 3_554 3_544
O4 O4 O4 49.2(12) 4_646 3_544
O4 O4 O4 107.6(12) 4_656 3_544
La1 O4 O4 65.9(5) 1_655 3_544
O4 O4 O4 62.3(8) 4_546 3_544
O4 O4 O4 102.4(8) 4_556 3_544
La1 O4 O4 113.2(5) 1_665 3_544
Ga4 O4 O4 133.4(4) 3_455 3_544
Ga4 O4 O4 55.6(4) 1_455 3_544
La2 O4 O4 66.7(5) 3_564 3_544
Ga3 O4 O4 95.5(4) . 3_544
La1 O4 O4 145.1(3) 3 3_544
O4 O4 O4 60.001(5) 1_545 3_544
O4 O4 O4 120.002(8) 3_545 3_544
O4 O4 O4 180.000(7) 3 3_544
Ga4 O4 O4 108.6(14) 4_656 3_554
Ga2 O4 O4 140.5(13) 4_556 3_554
La1 O4 O4 72.5(11) 4_556 3_554
O6 O4 O4 87.8(13) 1_565 3_554
La2 O4 O4 147.0(6) 1_565 3_554
O3 O4 O4 104.4(17) . 3_554
O7 O4 O4 136.5(12) 2_567 3_554
O1 O4 O4 115.0(11) 4_556 3_554
O7 O4 O4 129.5(11) 1_665 3_554
O3 O4 O4 62.5(18) 4_656 3_554
O2 O4 O4 154.9(11) . 3_554
O7 O4 O4 122.5(10) 1_565 3_554
O1 O4 O4 120.1(12) 4_656 3_554
O1 O4 O4 36.0(12) 1_565 3_554
Nb O4 O4 112.0(6) 1_565 3_554
Ga1 O4 O4 112.0(6) 1_565 3_554
O3 O4 O4 74.7(10) 4_556 3_554
Ga2 O4 O4 25.5(10) 1_665 3_554
O5 O4 O4 45.8(9) 4_556 3_554
La1 O4 O4 77.8(9) 4_656 3_554
Ga4 O4 O4 134.9(5) 3 3_554
Ga4 O4 O4 97.2(5) 4_556 3_554
La1 O4 O4 116.0(6) . 3_554
Ga4 O4 O4 80.5(7) . 3_554
O6 O4 O4 71.6(11) 4_656 3_554
O5 O4 O4 95.8(8) 1_665 3_554
Ga2 O4 O4 107.9(5) 4_456 3_554
O6 O4 O4 76.2(8) 4_556 3_554
La1 O4 O4 63.8(6) 1_565 3_554
O5 O4 O4 94.9(7) 1_565 3_554
La2 O4 O4 137.4(5) 1_665 3_554
O2 O4 O4 24.3(11) 4_656 3_554
Ga3 O4 O4 157.0(5) 1_655 3_554
O2 O4 O4 164.1(7) 2_657 3_554
O5 O4 O4 108.7(7) 2_567 3_554
Ga3 O4 O4 96.9(5) 1_665 3_554
O4 O4 O4 148.94(17) 2_657 3_554
Nb O4 O4 109.5(5) 1_665 3_554
Ga1 O4 O4 109.5(5) 1_665 3_554
O1 O4 O4 163.2(5) 3 3_554
Ga2 O4 O4 168.1(4) 3_655 3_554
Ga3 O4 O4 30.0(6) 3_654 3_554
O4 O4 O4 135.3(5) 2_557 3_554
O2 O4 O4 52.1(7) 4_556 3_554
O4 O4 O4 89.999(2) 1_455 3_554
O4 O4 O4 89.999(8) 1_655 3_554
Ga2 O4 O4 62.7(5) 1_565 3_554
O6 O4 O4 121.7(6) 2_667 3_554
O6 O4 O4 118.2(5) 2_567 3_554
O2 O4 O4 141.2(6) 2_557 3_554
O7 O4 O4 72.7(8) 4_556 3_554
O5 O4 O4 142.1(6) 1_655 3_554
Ga1 O4 O4 60.0(5) 3_554 3_554
Nb O4 O4 60.0(5) 3_554 3_554
O4 O4 O4 107.6(12) 4_646 3_554
O4 O4 O4 49.2(12) 4_656 3_554
La1 O4 O4 113.6(5) 1_655 3_554
O4 O4 O4 102.4(8) 4_546 3_554
O4 O4 O4 62.3(8) 4_556 3_554
La1 O4 O4 66.3(5) 1_665 3_554
Ga4 O4 O4 120.3(4) 3_455 3_554
Ga4 O4 O4 84.3(4) 1_455 3_554
La2 O4 O4 24.6(4) 3_564 3_554
Ga3 O4 O4 132.4(4) . 3_554
La1 O4 O4 146.4(3) 3 3_554
O4 O4 O4 119.999(2) 1_545 3_554
O4 O4 O4 180.000(9) 3_545 3_554
O4 O4 O4 120.001(7) 3 3_554
O4 O4 O4 59.998(4) 3_544 3_554
Ga3 O5 Nb 134(3) . .
Ga3 O5 Ga1 134(3) . .
Nb O5 Ga1 0.0(7) . .
Ga3 O5 La1 123.5(19) . .
Nb O5 La1 101.2(14) . .
Ga1 O5 La1 101.2(14) . .
Ga3 O5 O4 92.7(17) . 4_546
Nb O5 O4 132(2) . 4_546
Ga1 O5 O4 132(2) . 4_546
La1 O5 O4 40.6(9) . 4_546
Ga3 O5 O4 103.9(14) . 1_445
Nb O5 O4 91.1(14) . 1_445
Ga1 O5 O4 91.1(14) . 1_445
La1 O5 O4 83.7(12) . 1_445
O4 O5 O4 63.4(8) 4_546 1_445
Ga3 O5 O4 167.9(16) . 1_545
Nb O5 O4 49.1(12) . 1_545
Ga1 O5 O4 49.1(12) . 1_545
La1 O5 O4 59.1(8) . 1_545
O4 O5 O4 83.2(11) 4_546 1_545
O4 O5 O4 64.1(7) 1_445 1_545
Ga3 O5 O4 83.1(15) . 2_547
Nb O5 O4 55.8(12) . 2_547
Ga1 O5 O4 55.8(12) . 2_547
La1 O5 O4 152.2(11) . 2_547
O4 O5 O4 142.8(15) 4_546 2_547
O4 O5 O4 81.6(12) 1_445 2_547
O4 O5 O4 93.2(11) 1_545 2_547
Ga3 O5 O4 60.2(12) . 1_455
Nb O5 O4 155.7(14) . 1_455
Ga1 O5 O4 155.7(14) . 1_455
La1 O5 O4 63.8(8) . 1_455
O4 O5 O4 47.8(9) 4_546 1_455
O4 O5 O4 105.3(12) 1_445 1_455
O4 O5 O4 122.6(11) 1_545 1_455
O4 O5 O4 143.3(8) 2_547 1_455
Ga4 O6 Nb 105(2) 4_646 .
Ga4 O6 Ga1 105(2) 4_646 .
Nb O6 Ga1 0.0(7) . .
Ga4 O6 La1 151(2) 4_646 .
Nb O6 La1 104.0(14) . .
Ga1 O6 La1 104.0(14) . .
Ga4 O6 O4 43.1(12) 4_646 1_545
Nb O6 O4 115.0(16) . 1_545
Ga1 O6 O4 115.0(16) . 1_545
La1 O6 O4 119(2) . 1_545
Ga4 O6 O4 86.8(15) 4_646 4_646
Nb O6 O4 156.8(17) . 4_646
Ga1 O6 O4 156.8(17) . 4_646
La1 O6 O4 67.6(12) . 4_646
O4 O6 O4 87.4(11) 1_545 4_646
Ga4 O6 O4 153(2) 4_646 4_546
Nb O6 O4 91.5(12) . 4_546
Ga1 O6 O4 91.5(12) . 4_546
La1 O6 O4 21.4(7) . 4_546
O4 O6 O4 110.6(14) 1_545 4_546
O4 O6 O4 85.8(14) 4_646 4_546
Ga4 O6 O4 53.5(13) 4_646 2_647
Nb O6 O4 54.6(10) . 2_647
Ga1 O6 O4 54.6(10) . 2_647
La1 O6 O4 154.6(14) . 2_647
O4 O6 O4 85.3(16) 1_545 2_647
O4 O6 O4 125.9(15) 4_646 2_647
O4 O6 O4 146.0(12) 4_546 2_647
Ga4 O6 O4 95.3(15) 4_646 2_547
Nb O6 O4 14.3(8) . 2_547
Ga1 O6 O4 14.3(8) . 2_547
La1 O6 O4 112.4(11) . 2_547
O4 O6 O4 100.8(15) 1_545 2_547
O4 O6 O4 170.2(16) 4_646 2_547
O4 O6 O4 96.3(9) 4_546 2_547
O4 O6 O4 50.2(5) 2_647 2_547
Ga4 O7 Nb 96(2) 4_546 .
Ga4 O7 Ga1 96(2) 4_546 .
Nb O7 Ga1 0.0(5) . .
Ga4 O7 La2 127(3) 4_546 .
Nb O7 La2 121(2) . .
Ga1 O7 La2 121(2) . .
Ga4 O7 O4 116.5(18) 4_546 2_547
Nb O7 O4 106(2) . 2_547
Ga1 O7 O4 106(2) . 2_547
La2 O7 O4 90(2) . 2_547
Ga4 O7 O4 28.2(11) 4_546 1_445
Nb O7 O4 116(3) . 1_445
Ga1 O7 O4 116(3) . 1_445
La2 O7 O4 99(2) . 1_445
O4 O7 O4 122.9(16) 2_547 1_445
Ga4 O7 O4 92.8(18) 4_546 1_545
Nb O7 O4 75.4(16) . 1_545
Ga1 O7 O4 75.4(16) . 1_545
La2 O7 O4 65.4(13) . 1_545
O4 O7 O4 149.8(18) 2_547 1_545
O4 O7 O4 79.6(13) 1_445 1_545
Ga4 O7 O4 33.2(10) 4_546 4_546
Nb O7 O4 65.1(17) . 4_546
Ga1 O7 O4 65.1(17) . 4_546
La2 O7 O4 135(2) . 4_546
O4 O7 O4 134.3(16) 2_547 4_546
O4 O7 O4 51.9(9) 1_445 4_546
O4 O7 O4 74.6(10) 1_545 4_546

loop_
_geom_bond_atom_site_label_1
_geom_bond_atom_site_label_2
_geom_bond_distance
_geom_bond_site_symmetry_2
La1 O4 2.18(4) 4_546
La1 O5 2.68(4) .
La1 O6 2.28(4) .
La1 O3 2.39(5) .
La1 O1 2.39(5) .
La1 O1 2.37(5) 4_556
La1 O3 2.58(4) 4_546
La1 O2 2.95(5) .
La1 Ga2 3.336(12) .
La1 Ga2 3.389(11) 4_556
La1 Ga1 3.465(8) .
La1 Nb 3.465(8) .
La2 O7 2.05(5) 2_557
La2 O7 2.05(5) .
La2 O2 2.54(5) 2_547
La2 O2 2.54(4) 1_545
La2 O1 2.52(5) 3_545
La2 O1 2.52(5) 4_546
La2 O4 3.83(4) 2_547
La2 O4 3.83(4) 1_545
La2 Ga2 3.350(10) 3_545
La2 Ga2 3.350(10) 4_546
La2 Ga1 3.343(15) .
La2 Nb 3.343(15) .
Ga1 O6 2.12(4) .
Ga1 O6 2.12(4) 2_557
Ga1 O5 1.74(4) 2_557
Ga1 O5 1.74(4) .
Ga1 O7 1.80(5) 2_557
Ga1 O7 1.80(5) .
Ga1 O4 4.14(4) 2_547
Ga1 O4 4.14(4) 1_545
Ga1 La1 3.465(8) 2_557
Ga1 O4 4.64(4) 2_647
Nb O6 2.12(4) .
Nb O6 2.12(4) 2_557
Nb O5 1.74(4) 2_557
Nb O5 1.74(4) .
Nb O7 1.80(5) 2_557
Nb O7 1.80(5) .
Nb Ga4 3.109(9) 3_445
Nb Ga4 3.109(9) 4_646
Nb Ga4 3.013(9) 3_545
Nb Ga4 3.013(9) 4_546
Nb Ga3 3.142(9) .
Nb Ga3 3.142(9) 1_655
Ga2 O1 1.76(2) 1_455
Ga2 O2 1.92(5) 4_546
Ga2 O3 1.70(5) 4_546
Ga2 O4 1.99(4) 4_546
Ga2 La2 3.350(10) 3_554
Ga2 La1 3.389(11) 4_546
Ga2 La1 3.400(10) 4_446
Ga2 La2 3.417(12) 3_454
Ga2 La1 3.459(10) 1_455
Ga2 O4 2.65(5) 1_445
Ga2 O4 5.00(4) 4_446
Ga3 O2 1.46(5) 2_557
Ga3 O2 1.46(5) 1_455
Ga3 O5 1.68(3) 2_457
Ga3 O5 1.68(3) .
Ga3 Nb 3.142(9) 1_455
Ga3 La2 3.557(7) 1_565
Ga3 La2 3.557(7) 1_465
Ga3 O4 4.87(5) 2_557
Ga3 O4 4.87(5) 1_455
Ga3 O4 4.94(4) 2_547
Ga3 O4 4.94(4) 1_445
Ga4 O7 2.23(6) 4_556
Ga4 O3 1.94(5) .
Ga4 O6 1.79(4) 4_656
Ga4 O4 1.91(4) 4_646
Ga4 Nb 3.109(9) 3_654
Ga4 Nb 3.013(9) 3_554
Ga4 La1 3.583(10) 1_655
Ga4 O4 4.69(5) 3_544
Ga4 O4 4.86(4) 4_546
Ga4 O4 3.51(4) .
Ga4 O4 6.57(4) 3_644
O1 Ga2 1.76(2) 1_655
O1 La1 2.37(5) 4_546
O1 La2 2.52(5) 3_554
O1 O4 3.43(5) 4_546
O1 O4 2.89(6) 4_646
O1 O4 2.83(7) 1_545
O1 O4 5.74(7) 3_544
O2 Ga3 1.46(5) 1_655
O2 Ga2 1.92(5) 4_556
O2 La2 2.54(4) 1_565
O2 O4 3.63(6) .
O2 O4 3.29(7) 4_646
O2 O4 4.97(7) 2_657
O2 O4 4.88(7) 4_546
O2 O4 6.14(6) 2_557
O3 Ga2 1.70(5) 4_556
O3 La1 2.58(4) 4_556
O3 O4 2.37(6) .
O3 O4 2.23(6) 4_646
O3 O4 3.92(6) 4_546
O4 Ga4 1.91(4) 4_656
O4 Ga2 1.99(4) 4_556
O4 La1 2.18(4) 4_556
O4 O6 2.77(5) 1_565
O4 La2 3.83(4) 1_565
O4 O7 3.25(7) 2_567
O4 O1 3.43(5) 4_556
O4 O7 3.55(7) 1_665
O4 O3 2.23(6) 4_656
O4 O7 4.21(6) 1_565
O4 O1 2.89(6) 4_656
O4 O1 2.83(7) 1_565
O4 Nb 4.14(4) 1_565
O4 Ga1 4.14(4) 1_565
O4 O3 3.92(6) 4_556
O4 Ga2 2.65(4) 1_665
O4 O5 3.34(6) 4_556
O4 La1 3.08(3) 4_656
O4 Ga4 4.69(5) 3
O4 Ga4 4.86(4) 4_556
O4 O6 3.12(5) 4_656
O4 O5 4.26(6) 1_665
O4 Ga2 5.00(4) 4_456
O4 O6 4.13(6) 4_556
O4 La1 4.34(4) 1_565
O4 O5 5.06(5) 1_565
O4 La2 4.37(4) 1_665
O4 O2 3.29(7) 4_656
O4 Ga3 4.87(5) 1_655
O4 O2 4.97(7) 2_657
O4 O5 4.86(6) 2_567
O4 Ga3 4.94(4) 1_665
O4 O4 5.98(9) 2_657
O4 Nb 4.64(4) 1_665
O4 Ga1 4.64(4) 1_665
O4 O1 5.74(7) 3
O4 Ga2 5.51(5) 3_655
O4 Ga3 3.81(4) 3_654
O4 O4 7.21(8) 2_557
O4 O2 4.88(7) 4_556
O4 O4 4.9940(5) 1_455
O4 O4 4.9940(6) 1_655
O4 Ga2 5.21(4) 1_565
O4 O6 5.53(6) 2_667
O4 O6 6.16(5) 2_567
O4 O2 6.14(6) 2_557
O4 O7 5.16(7) 4_556
O4 O5 5.48(6) 1_655
O4 Ga1 4.69(4) 3_554
O4 Nb 4.69(4) 3_554
O4 O4 4.07(2) 4_646
O4 O4 4.07(2) 4_656
O4 La1 4.92(4) 1_655
O4 O4 5.72(6) 4_546
O4 O4 5.72(6) 4_556
O4 La1 4.78(4) 1_665
O4 Ga4 6.57(4) 3_455
O4 Ga4 5.78(4) 1_455
O4 La2 5.02(5) 3_564
O4 La1 7.04(4) 3
O4 O4 7.7830(3) 1_545
O4 O4 7.78315(15) 3_545
O4 O4 7.78316(17) 3
O4 O4 7.78323(15) 3_544
O4 O4 7.78324(17) 3_554
O5 O4 3.34(6) 4_546
O5 O4 4.26(6) 1_445
O5 O4 5.06(5) 1_545
O5 O4 4.86(6) 2_547
O5 O4 5.48(6) 1_455
O6 Ga4 1.79(4) 4_646
O6 O4 2.77(5) 1_545
O6 O4 3.12(5) 4_646
O6 O4 4.13(6) 4_546
O6 O4 5.53(6) 2_647
O6 O4 6.16(5) 2_547
O7 Ga4 2.23(6) 4_546
O7 O4 3.25(7) 2_547
O7 O4 3.55(7) 1_445
O7 O4 4.21(6) 1_545
O7 O4 5.16(7) 4_546

loop_
_cod_related_suboptimal_struct
2103521
2103522
